data_7709907
loop_
_publ_author_name
'Maliszewski, Benon P.'
'Ritacco, Ida'
'Beli\<s, Marek'
'Hashim, Ishfaq Ibni'
'Tzouras, Nikolaos V.'
'Caporaso, Lucia'
'Cavallo, Luigi'
'Van Hecke, Kristof'
'Nahra, Fady'
'Cazin, Catherine S. J.'
'Nolan, Steven P.'

_publ_section_title
;
 A green route to platinum N-heterocyclic carbene complexes: mechanism and
 expanded scope
;
_journal_name_full 'Dalton Transactions'
_journal_paper_doi 10.1039/D2DT00504B
_journal_year 2022
_chemical_formula_moiety '2(C79 H78 Cl2 N2 Pt S), 0.5(C0.33 H0.66 Cl0.66), C5 H12, 0.834(C H2 Cl2)'
_chemical_formula_sum 'C164 H170 Cl6 N4 Pt2 S2'
_chemical_formula_weight 2864.03
_chemical_name_systematic BM205
_space_group_crystal_system triclinic
_space_group_IT_number 2
_space_group_name_Hall '-P 1'
_space_group_name_H-M_alt 'P -1'
_atom_sites_solution_hydrogens geom
_atom_sites_solution_primary direct
_audit_creation_date 2021-04-09
_audit_creation_method
;
Olex2 1.2
(compiled May 18 2018 14:05:52 for OlexSys, GUI svn.r5506)
;
_audit_update_record
;
2022-01-20 deposited with the CCDC.	2022-03-31 downloaded from the CCDC.
;
_cell_angle_alpha 75.8770(10)
_cell_angle_beta 83.6710(10)
_cell_angle_gamma 67.8700(10)
_cell_formula_units_Z 2
_cell_length_a 18.2626(2)
_cell_length_b 19.2984(3)
_cell_length_c 22.0694(3)
_cell_measurement_reflns_used 54272
_cell_measurement_temperature 100.0(1)
_cell_measurement_theta_max 28.5220
_cell_measurement_theta_min 2.7390
_cell_volume 6985.88(17)
_computing_cell_refinement 'CrysAlisPro 1.171.40.67a (Rigaku OD, 2019)'
_computing_data_collection 'CrysAlisPro 1.171.40.67a (Rigaku OD, 2019)'
_computing_data_reduction 'CrysAlisPro 1.171.40.67a (Rigaku OD, 2019)'
_computing_molecular_graphics 'Olex2 (Dolomanov et al., 2009)'
_computing_publication_material 'Olex2 (Dolomanov et al., 2009)'
_computing_structure_refinement 'ShelXL (Sheldrick, 2015)'
_computing_structure_solution 'SHELXT  (Sheldrick, 2015)'
_diffrn_ambient_temperature 100.00(10)
_diffrn_detector_area_resol_mean 10.4839
_diffrn_detector_type Atlas
_diffrn_measured_fraction_theta_full 0.997
_diffrn_measured_fraction_theta_max 0.879
_diffrn_measurement_details
;
List of Runs (angles in degrees, time in seconds):

  # Type    Start    End  Width  t~exp~   \w     \q     \k     \f   Frames
#--------------------------------------------------------------------------
  1  \w    -65.00  36.00   1.00   15.00    --    7.68 -57.00-120.00  101
  2  \w    -20.00  81.00   1.00   15.00    --    7.68  57.00-180.00  101
  3  \w    -20.00  81.00   1.00   15.00    --    7.68  57.00  30.00  101
  4  \w    -15.00  49.00   1.00   15.00    --    7.68 -99.00  30.00   64
  5  \w    -20.00  81.00   1.00   15.00    --    7.68  57.00 -90.00  101
  6  \w    -15.00  49.00   1.00   15.00    --    7.68 -99.00  90.00   64
  7  \w    -15.00  49.00   1.00   15.00    --    7.68 -99.00 -30.00   64
  8  \w    -41.00   5.00   1.00   15.00    --   -8.77  77.00 150.00   46
  9  \w    -41.00  21.00   1.00   15.00    --   -8.77  77.00 120.00   62
;
_diffrn_measurement_device 'four-circle diffractometer'
_diffrn_measurement_device_type 'SuperNova, Dual, Cu at home/near, Atlas'
_diffrn_measurement_method '\w scans'
_diffrn_radiation_type MoK\a
_diffrn_radiation_wavelength 0.71073
_diffrn_reflns_av_R_equivalents 0.0418
_diffrn_reflns_av_unetI/netI 0.0446
_diffrn_reflns_Laue_measured_fraction_full 0.997
_diffrn_reflns_Laue_measured_fraction_max 0.879
_diffrn_reflns_limit_h_max 22
_diffrn_reflns_limit_h_min -24
_diffrn_reflns_limit_k_max 26
_diffrn_reflns_limit_k_min -26
_diffrn_reflns_limit_l_max 29
_diffrn_reflns_limit_l_min -29
_diffrn_reflns_number 137143
_diffrn_reflns_point_group_measured_fraction_full 0.997
_diffrn_reflns_point_group_measured_fraction_max 0.879
_diffrn_reflns_theta_full 25.242
_diffrn_reflns_theta_max 28.708
_diffrn_reflns_theta_min 2.547
_exptl_absorpt_coefficient_mu 2.199
_exptl_absorpt_correction_T_max 1.000
_exptl_absorpt_correction_T_min 0.449
_exptl_absorpt_correction_type gaussian
_exptl_absorpt_process_details
;
CrysAlisPro 1.171.40.67a (Rigaku Oxford Diffraction, 2019)
Numerical absorption correction based on gaussian integration over
			a multifaceted crystal model
Empirical absorption correction using spherical harmonics,
 implemented in SCALE3 ABSPACK scaling algorithm.
;
_exptl_crystal_colour 'clear colourless'
_exptl_crystal_colour_lustre clear
_exptl_crystal_colour_primary colourless
_exptl_crystal_density_diffrn 1.362
_exptl_crystal_description irregular
_exptl_crystal_F_000 2944
_exptl_crystal_preparation Synthesis
_exptl_crystal_recrystallization_method 'Pentane diffusion into DCM'
_exptl_crystal_size_max 0.248
_exptl_crystal_size_mid 0.152
_exptl_crystal_size_min 0.137
_refine_diff_density_max 1.900
_refine_diff_density_min -2.002
_refine_diff_density_rms 0.116
_refine_ls_extinction_method none
_refine_ls_goodness_of_fit_ref 1.041
_refine_ls_hydrogen_treatment constr
_refine_ls_matrix_type full
_refine_ls_number_parameters 1636
_refine_ls_number_reflns 31765
_refine_ls_number_restraints 17
_refine_ls_restrained_S_all 1.044
_refine_ls_R_factor_all 0.0564
_refine_ls_R_factor_gt 0.0405
_refine_ls_shift/su_max 0.004
_refine_ls_shift/su_mean 0.000
_refine_ls_structure_factor_coef Fsqd
_refine_ls_weighting_details 'w=1/[\s^2^(Fo^2^)+(0.0296P)^2^+20.1507P] where P=(Fo^2^+2Fc^2^)/3'
_refine_ls_weighting_scheme calc
_refine_ls_wR_factor_gt 0.0832
_refine_ls_wR_factor_ref 0.0904
_reflns_Friedel_coverage 0.000
_reflns_number_gt 26325
_reflns_number_total 31765
_reflns_threshold_expression 'I > 2\s(I)'
_cod_data_source_file d2dt00504b2.cif
_cod_data_source_block bm205
_cod_database_code 7709907
_shelx_shelxl_version_number 2018/3
_shelx_space_group_comment
;
The symmetry employed for this shelxl refinement is uniquely defined
by the following loop, which should always be used as a source of
symmetry information in preference to the above space-group names.
They are only intended as comments.
;
_olex2_refinement_description
;
1. Fixed Uiso
 At 1.2 times of:
  All C(H) groups, All C(H,H) groups
 At 1.5 times of:
  All C(H,H,H) groups
2. Restrained distances
 C85B-Cl3B = C85B-Cl4B
 1.75 with sigma of 0.01
 Cl3B-Cl4B
 2.9 with sigma of 0.02
3. Uiso/Uaniso restraints and constraints
Uanis(C85A) = Uanis(C85B)
Uanis(Cl3A) = Uanis(Cl3B)
Uanis(Cl4A) = Uanis(Cl4B)
4. Rigid body (RIGU) restrains
 Cl3A, Cl4A, C85A
 with sigma for 1-2 distances of 0.001 and sigma for 1-3 distances of 0.001
 Cl3B, Cl4B, C85B
 with sigma for 1-2 distances of 0.001 and sigma for 1-3 distances of 0.001
5. Others
 Sof(Cl3B)=Sof(Cl4B)=Sof(C85B)=Sof(H85C)=Sof(H85D)=1-FVAR(1)
 Sof(Cl3A)=Sof(Cl4A)=Sof(C85A)=Sof(H85A)=Sof(H85B)=FVAR(1)
6.a Ternary CH refined with riding coordinates:
 C10(H10), C26(H26), C47(H47), C63(H63), C95(H95), C111(H111), C132(H132),
 C148(H148)
6.b Secondary CH2 refined with riding coordinates:
 C81(H81A,H81B), C82(H82A,H82B), C83(H83A,H83B), C85A(H85A,H85B), C85B(H85C,
 H85D)
6.c Aromatic/amide H refined with riding coordinates:
 C2(H2), C3(H3), C6(H6), C8(H8), C12(H12), C13(H13), C15(H15), C16(H16),
 C19(H19), C20(H20), C22(H22), C23(H23), C28(H28), C29(H29), C31(H31), C32(H32),
  C35(H35), C36(H36), C38(H38), C39(H39), C43(H43), C45(H45), C49(H49),
 C50(H50), C52(H52), C53(H53), C56(H56), C57(H57), C59(H59), C60(H60), C65(H65),
  C66(H66), C68(H68), C69(H69), C72(H72), C73(H73), C75(H75), C76(H76),
 C87(H87), C88(H88), C91(H91), C93(H93), C97(H97), C98(H98), C100(H100),
 C101(H101), C104(H104), C105(H105), C107(H107), C108(H108), C113(H113),
 C114(H114), C116(H116), C117(H117), C120(H120), C121(H121), C123(H123),
 C124(H124), C128(H128), C130(H130), C134(H134), C135(H135), C137(H137),
 C138(H138), C141(H141), C142(H142), C144(H144), C145(H145), C150(H150),
 C151(H151), C153(H153), C154(H154), C157(H157), C158(H158), C160(H160),
 C161(H161)
6.d Idealised Me refined as rotating group:
 C17(H17A,H17B,H17C), C24(H24A,H24B,H24C), C25(H25A,H25B,H25C), C33(H33A,H33B,
 H33C), C40(H40A,H40B,H40C), C54(H54A,H54B,H54C), C61(H61A,H61B,H61C), C62(H62A,
 H62B,H62C), C70(H70A,H70B,H70C), C77(H77A,H77B,H77C), C78(H78A,H78B,H78C),
 C79(H79A,H79B,H79C), C102(H10A,H10B,H10C), C109(H10D,H10E,H10F), C110(H11A,
 H11B,H11C), C118(H11D,H11E,H11F), C125(H12A,H12B,H12C), C139(H13A,H13B,H13C),
 C146(H14D,H14E,H14F), C147(H14A,H14B,H14C), C155(H15A,H15B,H15C), C162(H16A,
 H16B,H16C), C163(H16D,H16E,H16F), C164(H16G,H16H,H16I), C80(H80A,H80B,H80C),
 C84(H84A,H84B,H84C)
;
_olex2_exptl_crystal_mounting_method 'mounted on a LithoLoop'
_olex2_submission_special_instructions 'No special instructions were received'
_oxdiff_exptl_absorpt_empirical_details
;
Empirical correction (ABSPACK) includes:
- Absorption correction using spherical harmonics
- Frame scaling
- B-factor correction
;

loop_
_space_group_symop_operation_xyz
'x, y, z'
'-x, -y, -z'

loop_
_atom_site_label
_atom_site_type_symbol
_atom_site_fract_x
_atom_site_fract_y
_atom_site_fract_z
_atom_site_U_iso_or_equiv
_atom_site_adp_type
_atom_site_occupancy
_atom_site_site_symmetry_order
_atom_site_calc_flag
_atom_site_refinement_flags_posn
_atom_site_refinement_flags_adp
_atom_site_refinement_flags_occupancy
_atom_site_disorder_assembly
_atom_site_disorder_group
Pt1 Pt 0.91381(2) 0.66310(2) 0.52119(2) 0.01446(4) Uani 1 1 d . . . . .
Cl1 Cl 0.85512(5) 0.59075(5) 0.49108(4) 0.02045(18) Uani 1 1 d . . . . .
Cl2 Cl 0.97263(5) 0.73512(5) 0.55269(4) 0.02344(19) Uani 1 1 d . . . . .
S1 S 1.03039(6) 0.61798(5) 0.46353(4) 0.02099(19) Uani 1 1 d . . . . .
N1 N 0.76521(16) 0.77617(16) 0.56130(13) 0.0147(6) Uani 1 1 d . . . . .
N2 N 0.78569(17) 0.66462(16) 0.62154(13) 0.0141(6) Uani 1 1 d . . . . .
C1 C 0.81716(19) 0.70284(19) 0.57213(15) 0.0130(7) Uani 1 1 d . . . . .
C2 C 0.7014(2) 0.7835(2) 0.60297(17) 0.0178(7) Uani 1 1 d . . . . .
H2 H 0.656712 0.828966 0.604199 0.021 Uiso 1 1 calc R . . . .
C3 C 0.7145(2) 0.7146(2) 0.64110(17) 0.0182(7) Uani 1 1 d . . . . .
H3 H 0.681594 0.702128 0.675037 0.022 Uiso 1 1 calc R . . . .
C4 C 0.7709(2) 0.84014(19) 0.51288(16) 0.0145(7) Uani 1 1 d . . . . .
C5 C 0.7904(2) 0.89654(19) 0.52944(16) 0.0152(7) Uani 1 1 d . . . . .
C6 C 0.7931(2) 0.9581(2) 0.48194(17) 0.0186(7) Uani 1 1 d . . . . .
H6 H 0.806131 0.997034 0.492290 0.022 Uiso 1 1 calc R . . . .
C7 C 0.7778(2) 0.9650(2) 0.42034(17) 0.0186(7) Uani 1 1 d . . . . .
C8 C 0.7573(2) 0.9084(2) 0.40588(16) 0.0191(8) Uani 1 1 d . . . . .
H8 H 0.746670 0.912342 0.363744 0.023 Uiso 1 1 calc R . . . .
C9 C 0.7521(2) 0.8461(2) 0.45140(16) 0.0168(7) Uani 1 1 d . . . . .
C10 C 0.8091(2) 0.8926(2) 0.59675(16) 0.0170(7) Uani 1 1 d . . . . .
H10 H 0.843627 0.838446 0.614275 0.020 Uiso 1 1 calc R . . . .
C11 C 0.7367(2) 0.9120(2) 0.63987(17) 0.0212(8) Uani 1 1 d . . . . .
C12 C 0.7447(3) 0.8756(3) 0.70280(18) 0.0287(9) Uani 1 1 d . . . . .
H12 H 0.793483 0.836290 0.716972 0.034 Uiso 1 1 calc R . . . .
C13 C 0.6827(3) 0.8958(3) 0.7451(2) 0.0361(11) Uani 1 1 d . . . . .
H13 H 0.689757 0.870011 0.787795 0.043 Uiso 1 1 calc R . . . .
C14 C 0.6107(3) 0.9527(3) 0.7265(2) 0.0342(10) Uani 1 1 d . . . . .
C15 C 0.6013(2) 0.9877(3) 0.6630(2) 0.0309(9) Uani 1 1 d . . . . .
H15 H 0.551991 1.025796 0.648689 0.037 Uiso 1 1 calc R . . . .
C16 C 0.6639(2) 0.9671(2) 0.62021(19) 0.0251(8) Uani 1 1 d . . . . .
H16 H 0.656509 0.991254 0.577174 0.030 Uiso 1 1 calc R . . . .
C17 C 0.5442(3) 0.9754(3) 0.7730(2) 0.0491(14) Uani 1 1 d . . . . .
H17A H 0.530686 0.930717 0.793918 0.074 Uiso 1 1 calc GR . . . .
H17B H 0.497938 1.015639 0.751317 0.074 Uiso 1 1 calc GR . . . .
H17C H 0.560831 0.994798 0.804190 0.074 Uiso 1 1 calc GR . . . .
C18 C 0.8570(2) 0.9429(2) 0.59744(16) 0.0176(7) Uani 1 1 d . . . . .
C19 C 0.8208(2) 1.0187(2) 0.60319(17) 0.0222(8) Uani 1 1 d . . . . .
H19 H 0.765218 1.039031 0.610215 0.027 Uiso 1 1 calc R . . . .
C20 C 0.8643(2) 1.0649(2) 0.59885(18) 0.0255(9) Uani 1 1 d . . . . .
H20 H 0.838120 1.116365 0.603245 0.031 Uiso 1 1 calc R . . . .
C21 C 0.9455(2) 1.0377(2) 0.58820(17) 0.0251(9) Uani 1 1 d . . . . .
C22 C 0.9812(2) 0.9624(2) 0.58266(18) 0.0254(8) Uani 1 1 d . . . . .
H22 H 1.036721 0.942334 0.575184 0.030 Uiso 1 1 calc R . . . .
C23 C 0.9383(2) 0.9151(2) 0.58772(17) 0.0226(8) Uani 1 1 d . . . . .
H23 H 0.964870 0.863222 0.584502 0.027 Uiso 1 1 calc R . . . .
C24 C 0.9930(3) 1.0886(3) 0.5830(2) 0.0383(11) Uani 1 1 d . . . . .
H24A H 1.012828 1.099167 0.539900 0.057 Uiso 1 1 calc GR . . . .
H24B H 1.037737 1.062616 0.611296 0.057 Uiso 1 1 calc GR . . . .
H24C H 0.959264 1.136998 0.594283 0.057 Uiso 1 1 calc GR . . . .
C25 C 0.7821(3) 1.0325(2) 0.37064(18) 0.0278(9) Uani 1 1 d . . . . .
H25A H 0.728515 1.067687 0.358354 0.042 Uiso 1 1 calc GR . . . .
H25B H 0.811715 1.014489 0.334165 0.042 Uiso 1 1 calc GR . . . .
H25C H 0.808932 1.059321 0.387068 0.042 Uiso 1 1 calc GR . . . .
C26 C 0.7182(2) 0.7923(2) 0.43502(16) 0.0185(7) Uani 1 1 d . . . . .
H26 H 0.745579 0.740291 0.461546 0.022 Uiso 1 1 calc R . . . .
C27 C 0.7354(2) 0.7852(2) 0.36680(17) 0.0215(8) Uani 1 1 d . . . . .
C28 C 0.8077(2) 0.7326(2) 0.35122(18) 0.0251(8) Uani 1 1 d . . . . .
H28 H 0.845261 0.702681 0.382860 0.030 Uiso 1 1 calc R . . . .
C29 C 0.8254(3) 0.7235(2) 0.29035(18) 0.0294(9) Uani 1 1 d . . . . .
H29 H 0.874698 0.686955 0.281001 0.035 Uiso 1 1 calc R . . . .
C30 C 0.7724(3) 0.7667(2) 0.24285(19) 0.0300(9) Uani 1 1 d . . . . .
C31 C 0.7013(3) 0.8201(3) 0.25776(18) 0.0310(10) Uani 1 1 d . . . . .
H31 H 0.664908 0.851359 0.225620 0.037 Uiso 1 1 calc R . . . .
C32 C 0.6824(3) 0.8289(2) 0.31879(18) 0.0277(9) Uani 1 1 d . . . . .
H32 H 0.632724 0.865056 0.327968 0.033 Uiso 1 1 calc R . . . .
C33 C 0.7913(3) 0.7538(3) 0.17683(19) 0.0426(12) Uani 1 1 d . . . . .
H33A H 0.828123 0.778887 0.156491 0.064 Uiso 1 1 calc GR . . . .
H33B H 0.742471 0.775546 0.153075 0.064 Uiso 1 1 calc GR . . . .
H33C H 0.815539 0.698670 0.178321 0.064 Uiso 1 1 calc GR . . . .
C34 C 0.6296(2) 0.8152(2) 0.45228(17) 0.0226(8) Uani 1 1 d . . . . .
C35 C 0.5921(3) 0.7642(3) 0.4510(2) 0.0330(10) Uani 1 1 d . . . . .
H35 H 0.621047 0.717671 0.437985 0.040 Uiso 1 1 calc R . . . .
C36 C 0.5131(3) 0.7812(3) 0.4685(2) 0.0386(11) Uani 1 1 d . . . . .
H36 H 0.488472 0.746332 0.466584 0.046 Uiso 1 1 calc R . . . .
C37 C 0.4691(2) 0.8481(3) 0.4887(2) 0.0351(10) Uani 1 1 d . . . . .
C38 C 0.5058(2) 0.8984(3) 0.4887(2) 0.0352(10) Uani 1 1 d . . . . .
H38 H 0.476529 0.945064 0.501388 0.042 Uiso 1 1 calc R . . . .
C39 C 0.5849(2) 0.8827(2) 0.47059(19) 0.0279(9) Uani 1 1 d . . . . .
H39 H 0.608380 0.918990 0.470808 0.034 Uiso 1 1 calc R . . . .
C40 C 0.3843(3) 0.8633(3) 0.5115(3) 0.0553(15) Uani 1 1 d . . . . .
H40A H 0.382869 0.824095 0.548891 0.083 Uiso 1 1 calc GR . . . .
H40B H 0.353331 0.861690 0.478650 0.083 Uiso 1 1 calc GR . . . .
H40C H 0.361775 0.914039 0.521623 0.083 Uiso 1 1 calc GR . . . .
C41 C 0.8173(2) 0.58469(19) 0.65523(16) 0.0151(7) Uani 1 1 d . . . . .
C42 C 0.7759(2) 0.5366(2) 0.65368(16) 0.0162(7) Uani 1 1 d . . . . .
C43 C 0.8003(2) 0.4641(2) 0.69364(16) 0.0187(7) Uani 1 1 d . . . . .
H43 H 0.772863 0.431023 0.693426 0.022 Uiso 1 1 calc R . . . .
C44 C 0.8630(2) 0.4385(2) 0.73349(17) 0.0200(8) Uani 1 1 d . . . . .
C45 C 0.9040(2) 0.4861(2) 0.73212(17) 0.0203(8) Uani 1 1 d . . . . .
H45 H 0.948619 0.468095 0.757939 0.024 Uiso 1 1 calc R . . . .
C46 C 0.8822(2) 0.5600(2) 0.69409(16) 0.0174(7) Uani 1 1 d . . . . .
C47 C 0.7069(2) 0.5591(2) 0.60986(16) 0.0166(7) Uani 1 1 d . . . . .
H47 H 0.715286 0.596158 0.571831 0.020 Uiso 1 1 calc R . . . .
C48 C 0.6259(2) 0.5987(2) 0.63788(17) 0.0201(8) Uani 1 1 d . . . . .
C49 C 0.5620(2) 0.6359(2) 0.59760(19) 0.0294(9) Uani 1 1 d . . . . .
H49 H 0.570970 0.638304 0.554043 0.035 Uiso 1 1 calc R . . . .
C50 C 0.4859(3) 0.6695(3) 0.6199(2) 0.0347(10) Uani 1 1 d . . . . .
H50 H 0.443531 0.694194 0.591436 0.042 Uiso 1 1 calc R . . . .
C51 C 0.4706(2) 0.6674(2) 0.6832(2) 0.0289(9) Uani 1 1 d . . . . .
C52 C 0.5335(2) 0.6308(2) 0.72330(19) 0.0296(9) Uani 1 1 d . . . . .
H52 H 0.524382 0.629040 0.766778 0.035 Uiso 1 1 calc R . . . .
C53 C 0.6103(2) 0.5963(2) 0.70089(18) 0.0236(8) Uani 1 1 d . . . . .
H53 H 0.652459 0.570868 0.729501 0.028 Uiso 1 1 calc R . . . .
C54 C 0.3874(3) 0.7055(3) 0.7064(2) 0.0405(11) Uani 1 1 d . . . . .
H54A H 0.382918 0.683777 0.751072 0.061 Uiso 1 1 calc GR . . . .
H54B H 0.350019 0.696622 0.683352 0.061 Uiso 1 1 calc GR . . . .
H54C H 0.375205 0.760735 0.699867 0.061 Uiso 1 1 calc GR . . . .
C55 C 0.7068(2) 0.4894(2) 0.58832(17) 0.0199(8) Uani 1 1 d . . . . .
C56 C 0.7576(3) 0.4625(3) 0.5411(2) 0.0354(11) Uani 1 1 d . . . . .
H56 H 0.791608 0.488651 0.521047 0.043 Uiso 1 1 calc R . . . .
C57 C 0.7600(3) 0.3979(3) 0.5224(2) 0.0443(13) Uani 1 1 d . . . . .
H57 H 0.796297 0.380422 0.490240 0.053 Uiso 1 1 calc R . . . .
C58 C 0.7112(3) 0.3587(2) 0.5493(2) 0.0305(9) Uani 1 1 d . . . . .
C59 C 0.6610(3) 0.3854(2) 0.5965(2) 0.0328(10) Uani 1 1 d . . . . .
H59 H 0.626859 0.359254 0.616395 0.039 Uiso 1 1 calc R . . . .
C60 C 0.6586(3) 0.4492(2) 0.6159(2) 0.0318(10) Uani 1 1 d . . . . .
H60 H 0.623224 0.465773 0.648825 0.038 Uiso 1 1 calc R . . . .
C61 C 0.7126(3) 0.2893(3) 0.5282(2) 0.0422(12) Uani 1 1 d . . . . .
H61A H 0.689806 0.258826 0.561280 0.063 Uiso 1 1 calc GR . . . .
H61B H 0.767297 0.258095 0.519374 0.063 Uiso 1 1 calc GR . . . .
H61C H 0.681551 0.306115 0.490286 0.063 Uiso 1 1 calc GR . . . .
C62 C 0.8870(3) 0.3604(2) 0.7769(2) 0.0321(10) Uani 1 1 d . . . . .
H62A H 0.942870 0.331254 0.769293 0.048 Uiso 1 1 calc GR . . . .
H62B H 0.854571 0.333012 0.769186 0.048 Uiso 1 1 calc GR . . . .
H62C H 0.879229 0.366064 0.820289 0.048 Uiso 1 1 calc GR . . . .
C63 C 0.9285(2) 0.6096(2) 0.69892(17) 0.0182(7) Uani 1 1 d . . . . .
H63 H 0.920274 0.650090 0.659440 0.022 Uiso 1 1 calc R . . . .
C64 C 1.0173(2) 0.5609(2) 0.70262(17) 0.0193(8) Uani 1 1 d . . . . .
C65 C 1.0583(2) 0.5401(2) 0.64922(18) 0.0230(8) Uani 1 1 d . . . . .
H65 H 1.031770 0.558561 0.610552 0.028 Uiso 1 1 calc R . . . .
C66 C 1.1375(2) 0.4926(2) 0.65129(19) 0.0261(9) Uani 1 1 d . . . . .
H66 H 1.164297 0.478855 0.614111 0.031 Uiso 1 1 calc R . . . .
C67 C 1.1784(2) 0.4649(2) 0.7073(2) 0.0261(9) Uani 1 1 d . . . . .
C68 C 1.1373(2) 0.4857(2) 0.76059(19) 0.0265(9) Uani 1 1 d . . . . .
H68 H 1.163701 0.467098 0.799309 0.032 Uiso 1 1 calc R . . . .
C69 C 1.0578(2) 0.5336(2) 0.75848(18) 0.0235(8) Uani 1 1 d . . . . .
H69 H 1.031016 0.547581 0.795570 0.028 Uiso 1 1 calc R . . . .
C70 C 1.2645(2) 0.4141(3) 0.7088(2) 0.0354(10) Uani 1 1 d . . . . .
H70A H 1.272039 0.371389 0.689262 0.053 Uiso 1 1 calc GR . . . .
H70B H 1.281545 0.393981 0.752287 0.053 Uiso 1 1 calc GR . . . .
H70C H 1.295988 0.443940 0.685931 0.053 Uiso 1 1 calc GR . . . .
C71 C 0.8990(2) 0.6505(2) 0.75324(17) 0.0212(8) Uani 1 1 d . . . . .
C72 C 0.9230(2) 0.7100(2) 0.75455(19) 0.0248(8) Uani 1 1 d . . . . .
H72 H 0.953965 0.726533 0.720835 0.030 Uiso 1 1 calc R . . . .
C73 C 0.9022(2) 0.7462(2) 0.8049(2) 0.0292(9) Uani 1 1 d . . . . .
H73 H 0.919292 0.786996 0.804683 0.035 Uiso 1 1 calc R . . . .
C74 C 0.8576(2) 0.7241(3) 0.8547(2) 0.0318(10) Uani 1 1 d . . . . .
C75 C 0.8336(3) 0.6648(3) 0.8533(2) 0.0434(12) Uani 1 1 d . . . . .
H75 H 0.802622 0.648473 0.887152 0.052 Uiso 1 1 calc R . . . .
C76 C 0.8538(3) 0.6281(3) 0.8032(2) 0.0359(11) Uani 1 1 d . . . . .
H76 H 0.836411 0.587441 0.803402 0.043 Uiso 1 1 calc R . . . .
C77 C 0.8361(3) 0.7643(3) 0.9086(2) 0.0454(12) Uani 1 1 d . . . . .
H77A H 0.884523 0.759998 0.926986 0.068 Uiso 1 1 calc GR . . . .
H77B H 0.805824 0.740288 0.940354 0.068 Uiso 1 1 calc GR . . . .
H77C H 0.804147 0.818493 0.893415 0.068 Uiso 1 1 calc GR . . . .
C78 C 1.0375(3) 0.7005(3) 0.4079(2) 0.0474(14) Uani 1 1 d . . . . .
H78A H 0.991641 0.723253 0.380675 0.071 Uiso 1 1 calc GR . . . .
H78B H 1.086046 0.684983 0.382549 0.071 Uiso 1 1 calc GR . . . .
H78C H 1.038740 0.738253 0.430083 0.071 Uiso 1 1 calc GR . . . .
C79 C 1.0182(2) 0.5668(2) 0.40995(18) 0.0262(9) Uani 1 1 d . . . . .
H79A H 1.007621 0.521281 0.433380 0.039 Uiso 1 1 calc GR . . . .
H79B H 1.066513 0.551112 0.384456 0.039 Uiso 1 1 calc GR . . . .
H79C H 0.973634 0.600119 0.382731 0.039 Uiso 1 1 calc GR . . . .
Pt2 Pt 0.10351(2) 0.82953(2) 0.98049(2) 0.01421(4) Uani 1 1 d . . . . .
Cl5 Cl 0.05401(5) 0.73968(5) 0.96978(4) 0.02279(19) Uani 1 1 d . . . . .
Cl6 Cl 0.15484(5) 0.91754(5) 0.99101(4) 0.01993(18) Uani 1 1 d . . . . .
S2 S -0.00834(5) 0.87558(5) 1.04310(4) 0.01977(19) Uani 1 1 d . . . . .
N3 N 0.24833(17) 0.72121(16) 0.92681(13) 0.0151(6) Uani 1 1 d . . . . .
N4 N 0.20548(16) 0.83210(16) 0.86414(13) 0.0134(6) Uani 1 1 d . . . . .
C86 C 0.1917(2) 0.79253(19) 0.92099(16) 0.0146(7) Uani 1 1 d . . . . .
C87 C 0.2956(2) 0.7169(2) 0.87307(16) 0.0178(7) Uani 1 1 d . . . . .
H87 H 0.339308 0.673392 0.865536 0.021 Uiso 1 1 calc R . . . .
C88 C 0.2681(2) 0.7856(2) 0.83385(16) 0.0175(7) Uani 1 1 d . . . . .
H88 H 0.287906 0.799732 0.792929 0.021 Uiso 1 1 calc R . . . .
C89 C 0.2599(2) 0.6582(2) 0.98103(16) 0.0167(7) Uani 1 1 d . . . . .
C90 C 0.2502(2) 0.5916(2) 0.97593(16) 0.0183(7) Uani 1 1 d . . . . .
C91 C 0.2621(2) 0.5324(2) 1.02902(17) 0.0218(8) Uani 1 1 d . . . . .
H91 H 0.254264 0.487165 1.026719 0.026 Uiso 1 1 calc R . . . .
C92 C 0.2851(2) 0.5374(2) 1.08485(17) 0.0232(8) Uani 1 1 d . . . . .
C93 C 0.2968(2) 0.6034(2) 1.08797(17) 0.0218(8) Uani 1 1 d . . . . .
H93 H 0.313081 0.606799 1.126190 0.026 Uiso 1 1 calc R . . . .
C94 C 0.2852(2) 0.6647(2) 1.03669(17) 0.0196(8) Uani 1 1 d . . . . .
C95 C 0.2316(2) 0.5802(2) 0.91371(16) 0.0189(8) Uani 1 1 d . . . . .
H95 H 0.200263 0.632040 0.888753 0.023 Uiso 1 1 calc R . . . .
C96 C 0.3074(2) 0.5474(2) 0.87547(17) 0.0210(8) Uani 1 1 d . . . . .
C97 C 0.2997(3) 0.5525(2) 0.81227(18) 0.0275(9) Uani 1 1 d . . . . .
H97 H 0.248877 0.576527 0.794255 0.033 Uiso 1 1 calc R . . . .
C98 C 0.3651(3) 0.5231(3) 0.77538(19) 0.0329(10) Uani 1 1 d . . . . .
H98 H 0.358285 0.527492 0.732363 0.040 Uiso 1 1 calc R . . . .
C99 C 0.4400(3) 0.4875(2) 0.7996(2) 0.0303(9) Uani 1 1 d . . . . .
C100 C 0.4478(3) 0.4831(3) 0.8623(2) 0.0342(10) Uani 1 1 d . . . . .
H100 H 0.498846 0.459766 0.880069 0.041 Uiso 1 1 calc R . . . .
C101 C 0.3822(2) 0.5122(2) 0.89984(19) 0.0277(9) Uani 1 1 d . . . . .
H101 H 0.388994 0.507758 0.942849 0.033 Uiso 1 1 calc R . . . .
C102 C 0.5104(3) 0.4542(3) 0.7586(2) 0.0399(11) Uani 1 1 d . . . . .
H10A H 0.512111 0.404545 0.753582 0.060 Uiso 1 1 calc GR . . . .
H10B H 0.559105 0.447136 0.778242 0.060 Uiso 1 1 calc GR . . . .
H10C H 0.505750 0.489271 0.717604 0.060 Uiso 1 1 calc GR . . . .
C103 C 0.1815(2) 0.5308(2) 0.92156(16) 0.0222(8) Uani 1 1 d . . . . .
C104 C 0.2156(3) 0.4511(2) 0.92939(18) 0.0281(9) Uani 1 1 d . . . . .
H104 H 0.271489 0.426391 0.930866 0.034 Uiso 1 1 calc R . . . .
C105 C 0.1683(3) 0.4077(3) 0.93503(19) 0.0335(10) Uani 1 1 d . . . . .
H105 H 0.192554 0.353542 0.941007 0.040 Uiso 1 1 calc R . . . .
C106 C 0.0867(3) 0.4415(3) 0.93214(19) 0.0338(10) Uani 1 1 d . . . . .
C107 C 0.0526(3) 0.5207(3) 0.92513(18) 0.0324(10) Uani 1 1 d . . . . .
H107 H -0.003270 0.545061 0.924018 0.039 Uiso 1 1 calc R . . . .
C108 C 0.0993(2) 0.5645(2) 0.91975(17) 0.0256(9) Uani 1 1 d . . . . .
H108 H 0.074733 0.618526 0.914744 0.031 Uiso 1 1 calc R . . . .
C109 C 0.0354(4) 0.3951(3) 0.9340(2) 0.0541(15) Uani 1 1 d . . . . .
H10D H -0.016551 0.420141 0.952172 0.081 Uiso 1 1 calc GR . . . .
H10E H 0.060502 0.343447 0.959536 0.081 Uiso 1 1 calc GR . . . .
H10F H 0.029027 0.391676 0.891421 0.081 Uiso 1 1 calc GR . . . .
C110 C 0.2984(3) 0.4720(2) 1.14211(18) 0.0302(9) Uani 1 1 d . . . . .
H11A H 0.354381 0.450740 1.153041 0.045 Uiso 1 1 calc GR . . . .
H11B H 0.283555 0.431830 1.133044 0.045 Uiso 1 1 calc GR . . . .
H11C H 0.266021 0.491142 1.177187 0.045 Uiso 1 1 calc GR . . . .
C111 C 0.3053(2) 0.7332(2) 1.04090(17) 0.0208(8) Uani 1 1 d . . . . .
H111 H 0.266210 0.779140 1.014431 0.025 Uiso 1 1 calc R . . . .
C112 C 0.2928(2) 0.7470(2) 1.10734(18) 0.0242(8) Uani 1 1 d . . . . .
C113 C 0.3539(3) 0.7287(3) 1.1473(2) 0.0351(10) Uani 1 1 d . . . . .
H113 H 0.407080 0.705273 1.134194 0.042 Uiso 1 1 calc R . . . .
C114 C 0.3378(3) 0.7444(3) 1.2066(2) 0.0403(12) Uani 1 1 d . . . . .
H114 H 0.380529 0.731124 1.233423 0.048 Uiso 1 1 calc R . . . .
C115 C 0.2612(3) 0.7788(2) 1.2277(2) 0.0363(11) Uani 1 1 d . . . . .
C116 C 0.2001(3) 0.7961(2) 1.18772(19) 0.0325(10) Uani 1 1 d . . . . .
H116 H 0.146910 0.818643 1.201196 0.039 Uiso 1 1 calc R . . . .
C117 C 0.2155(2) 0.7809(2) 1.12866(19) 0.0281(9) Uani 1 1 d . . . . .
H117 H 0.172705 0.793684 1.102032 0.034 Uiso 1 1 calc R . . . .
C118 C 0.2432(4) 0.7985(3) 1.2916(2) 0.0523(14) Uani 1 1 d . . . . .
H11D H 0.204950 0.851048 1.287421 0.078 Uiso 1 1 calc GR . . . .
H11E H 0.292048 0.794263 1.309245 0.078 Uiso 1 1 calc GR . . . .
H11F H 0.221040 0.762868 1.319249 0.078 Uiso 1 1 calc GR . . . .
C119 C 0.3869(2) 0.7286(2) 1.01267(17) 0.0228(8) Uani 1 1 d . . . . .
C120 C 0.4069(2) 0.7937(2) 1.00239(19) 0.0276(9) Uani 1 1 d . . . . .
H120 H 0.370188 0.838910 1.013799 0.033 Uiso 1 1 calc R . . . .
C121 C 0.4791(3) 0.7935(3) 0.97589(19) 0.0311(9) Uani 1 1 d . . . . .
H121 H 0.491134 0.838607 0.969314 0.037 Uiso 1 1 calc R . . . .
C122 C 0.5350(2) 0.7281(3) 0.9585(2) 0.0310(9) Uani 1 1 d . . . . .
C123 C 0.5150(2) 0.6637(3) 0.9687(2) 0.0333(10) Uani 1 1 d . . . . .
H123 H 0.551694 0.618559 0.957233 0.040 Uiso 1 1 calc R . . . .
C124 C 0.4421(2) 0.6638(2) 0.99544(19) 0.0278(9) Uani 1 1 d . . . . .
H124 H 0.430149 0.618669 1.001969 0.033 Uiso 1 1 calc R . . . .
C125 C 0.6131(3) 0.7284(3) 0.9290(2) 0.0456(12) Uani 1 1 d . . . . .
H12A H 0.610671 0.781367 0.914259 0.068 Uiso 1 1 calc GR . . . .
H12B H 0.624871 0.703289 0.893579 0.068 Uiso 1 1 calc GR . . . .
H12C H 0.654838 0.700571 0.959885 0.068 Uiso 1 1 calc GR . . . .
C126 C 0.1650(2) 0.91261(19) 0.83538(15) 0.0149(7) Uani 1 1 d . . . . .
C127 C 0.0919(2) 0.9351(2) 0.80816(16) 0.0162(7) Uani 1 1 d . . . . .
C128 C 0.0591(2) 1.0103(2) 0.77416(16) 0.0186(7) Uani 1 1 d . . . . .
H128 H 0.009771 1.026236 0.754764 0.022 Uiso 1 1 calc R . . . .
C129 C 0.0963(2) 1.0624(2) 0.76772(16) 0.0178(7) Uani 1 1 d . . . . .
C130 C 0.1676(2) 1.0390(2) 0.79780(16) 0.0178(7) Uani 1 1 d . . . . .
H130 H 0.192274 1.075103 0.795263 0.021 Uiso 1 1 calc R . . . .
C131 C 0.2038(2) 0.96390(19) 0.83158(15) 0.0137(7) Uani 1 1 d . . . . .
C132 C 0.0502(2) 0.8782(2) 0.81497(16) 0.0177(7) Uani 1 1 d . . . . .
H132 H 0.063586 0.843967 0.857388 0.021 Uiso 1 1 calc R . . . .
C133 C -0.0398(2) 0.9189(2) 0.81551(17) 0.0203(8) Uani 1 1 d . . . . .
C134 C -0.0867(2) 0.9393(2) 0.76431(18) 0.0225(8) Uani 1 1 d . . . . .
H134 H -0.063317 0.927386 0.725686 0.027 Uiso 1 1 calc R . . . .
C135 C -0.1682(2) 0.9773(2) 0.76910(18) 0.0268(9) Uani 1 1 d . . . . .
H135 H -0.199664 0.990406 0.733549 0.032 Uiso 1 1 calc R . . . .
C136 C -0.2046(2) 0.9964(2) 0.82457(19) 0.0265(9) Uani 1 1 d . . . . .
C137 C -0.1564(2) 0.9761(2) 0.87563(19) 0.0276(9) Uani 1 1 d . . . . .
H137 H -0.179289 0.989232 0.913987 0.033 Uiso 1 1 calc R . . . .
C138 C -0.0762(2) 0.9372(2) 0.87130(18) 0.0245(8) Uani 1 1 d . . . . .
H138 H -0.044956 0.922587 0.907213 0.029 Uiso 1 1 calc R . . . .
C139 C -0.2923(3) 1.0375(3) 0.8297(2) 0.0388(11) Uani 1 1 d . . . . .
H13A H -0.314341 1.007271 0.863712 0.058 Uiso 1 1 calc GR . . . .
H13B H -0.316771 1.044105 0.790318 0.058 Uiso 1 1 calc GR . . . .
H13C H -0.303118 1.087828 0.838524 0.058 Uiso 1 1 calc GR . . . .
C140 C 0.0828(2) 0.8265(2) 0.76894(17) 0.0199(8) Uani 1 1 d . . . . .
C141 C 0.1080(3) 0.8506(2) 0.70922(19) 0.0312(10) Uani 1 1 d . . . . .
H141 H 0.104404 0.902396 0.695222 0.037 Uiso 1 1 calc R . . . .
C142 C 0.1388(3) 0.8005(2) 0.6689(2) 0.0345(10) Uani 1 1 d . . . . .
H142 H 0.157139 0.818259 0.628310 0.041 Uiso 1 1 calc R . . . .
C143 C 0.1430(2) 0.7254(2) 0.6869(2) 0.0285(9) Uani 1 1 d . . . . .
C144 C 0.1162(2) 0.7018(2) 0.7466(2) 0.0298(9) Uani 1 1 d . . . . .
H144 H 0.117536 0.650704 0.759950 0.036 Uiso 1 1 calc R . . . .
C145 C 0.0876(2) 0.7508(2) 0.78704(19) 0.0251(8) Uani 1 1 d . . . . .
H145 H 0.070834 0.732383 0.828048 0.030 Uiso 1 1 calc R . . . .
C146 C 0.1754(3) 0.6714(3) 0.6428(2) 0.0408(11) Uani 1 1 d . . . . .
H14D H 0.183673 0.618811 0.665921 0.061 Uiso 1 1 calc GR . . . .
H14E H 0.225829 0.674281 0.624556 0.061 Uiso 1 1 calc GR . . . .
H14F H 0.137670 0.686008 0.609471 0.061 Uiso 1 1 calc GR . . . .
C147 C 0.0608(2) 1.1429(2) 0.72902(19) 0.0256(9) Uani 1 1 d . . . . .
H14A H 0.075215 1.177962 0.746487 0.038 Uiso 1 1 calc GR . . . .
H14B H 0.003116 1.158596 0.729532 0.038 Uiso 1 1 calc GR . . . .
H14C H 0.081060 1.144308 0.685902 0.038 Uiso 1 1 calc GR . . . .
C148 C 0.2858(2) 0.9378(2) 0.85862(16) 0.0169(7) Uani 1 1 d . . . . .
H148 H 0.291643 0.890816 0.892199 0.020 Uiso 1 1 calc R . . . .
C149 C 0.2992(2) 0.9952(2) 0.88941(16) 0.0185(7) Uani 1 1 d . . . . .
C150 C 0.3740(2) 0.9974(2) 0.88916(19) 0.0263(9) Uani 1 1 d . . . . .
H150 H 0.415186 0.968337 0.865113 0.032 Uiso 1 1 calc R . . . .
C151 C 0.3900(3) 1.0416(3) 0.9235(2) 0.0339(10) Uani 1 1 d . . . . .
H151 H 0.441974 1.042024 0.922552 0.041 Uiso 1 1 calc R . . . .
C152 C 0.3311(3) 1.0851(3) 0.9593(2) 0.0337(10) Uani 1 1 d . . . . .
C153 C 0.2548(3) 1.0842(2) 0.95797(19) 0.0297(9) Uani 1 1 d . . . . .
H153 H 0.213066 1.114365 0.980985 0.036 Uiso 1 1 calc R . . . .
C154 C 0.2393(2) 1.0403(2) 0.92391(17) 0.0214(8) Uani 1 1 d . . . . .
H154 H 0.187134 1.040691 0.923864 0.026 Uiso 1 1 calc R . . . .
C155 C 0.3483(3) 1.1316(3) 0.9977(3) 0.0543(15) Uani 1 1 d . . . . .
H15A H 0.316566 1.186044 0.982946 0.081 Uiso 1 1 calc GR . . . .
H15B H 0.404554 1.124299 0.993572 0.081 Uiso 1 1 calc GR . . . .
H15C H 0.334928 1.114861 1.041714 0.081 Uiso 1 1 calc GR . . . .
C156 C 0.3487(2) 0.9129(2) 0.80840(16) 0.0172(7) Uani 1 1 d . . . . .
C157 C 0.4107(2) 0.8423(2) 0.82156(18) 0.0225(8) Uani 1 1 d . . . . .
H157 H 0.414160 0.809975 0.862077 0.027 Uiso 1 1 calc R . . . .
C158 C 0.4674(2) 0.8185(2) 0.7759(2) 0.0274(9) Uani 1 1 d . . . . .
H158 H 0.509610 0.770386 0.785862 0.033 Uiso 1 1 calc R . . . .
C159 C 0.4634(2) 0.8640(2) 0.7163(2) 0.0274(9) Uani 1 1 d . . . . .
C160 C 0.4028(2) 0.9347(2) 0.70348(18) 0.0253(8) Uani 1 1 d . . . . .
H160 H 0.399430 0.967033 0.663007 0.030 Uiso 1 1 calc R . . . .
C161 C 0.3467(2) 0.9589(2) 0.74923(18) 0.0236(8) Uani 1 1 d . . . . .
H161 H 0.306111 1.008077 0.739707 0.028 Uiso 1 1 calc R . . . .
C162 C 0.5255(3) 0.8372(3) 0.6674(2) 0.0404(11) Uani 1 1 d . . . . .
H16A H 0.522908 0.790965 0.658252 0.061 Uiso 1 1 calc GR . . . .
H16B H 0.578000 0.825533 0.683022 0.061 Uiso 1 1 calc GR . . . .
H16C H 0.516030 0.877636 0.629155 0.061 Uiso 1 1 calc GR . . . .
C163 C 0.0055(2) 0.9369(2) 1.08671(18) 0.0250(8) Uani 1 1 d . . . . .
H16D H 0.050457 0.907597 1.114389 0.037 Uiso 1 1 calc GR . . . .
H16E H -0.042370 0.956813 1.111753 0.037 Uiso 1 1 calc GR . . . .
H16F H 0.015804 0.979735 1.057782 0.037 Uiso 1 1 calc GR . . . .
C164 C -0.0085(3) 0.7968(2) 1.10674(19) 0.0335(10) Uani 1 1 d . . . . .
H16G H -0.011042 0.755131 1.090099 0.050 Uiso 1 1 calc GR . . . .
H16H H -0.054608 0.814076 1.134181 0.050 Uiso 1 1 calc GR . . . .
H16I H 0.039913 0.778462 1.130558 0.050 Uiso 1 1 calc GR . . . .
C80 C 0.4733(5) 0.8008(4) 0.3045(3) 0.086(2) Uani 1 1 d . . . . .
H80A H 0.451441 0.760040 0.315186 0.128 Uiso 1 1 calc GR . . . .
H80B H 0.434119 0.847939 0.314443 0.128 Uiso 1 1 calc GR . . . .
H80C H 0.521085 0.785243 0.328592 0.128 Uiso 1 1 calc GR . . . .
C81 C 0.4931(4) 0.8144(5) 0.2384(5) 0.098(3) Uani 1 1 d . . . . .
H81A H 0.516530 0.854616 0.229245 0.118 Uiso 1 1 calc R . . . .
H81B H 0.443054 0.835919 0.215319 0.118 Uiso 1 1 calc R . . . .
C82 C 0.5469(4) 0.7499(4) 0.2123(4) 0.0691(19) Uani 1 1 d . . . . .
H82A H 0.598524 0.730444 0.232837 0.083 Uiso 1 1 calc R . . . .
H82B H 0.525521 0.708164 0.223263 0.083 Uiso 1 1 calc R . . . .
C83 C 0.5603(4) 0.7656(4) 0.1468(4) 0.084(2) Uani 1 1 d . . . . .
H83A H 0.585772 0.804222 0.135633 0.101 Uiso 1 1 calc R . . . .
H83B H 0.508787 0.787897 0.125736 0.101 Uiso 1 1 calc R . . . .
C84 C 0.6111(5) 0.6961(4) 0.1233(4) 0.094(3) Uani 1 1 d . . . . .
H84A H 0.612141 0.708663 0.077518 0.141 Uiso 1 1 calc GR . . . .
H84B H 0.589651 0.655309 0.138510 0.141 Uiso 1 1 calc GR . . . .
H84C H 0.664956 0.678661 0.138483 0.141 Uiso 1 1 calc GR . . . .
Cl3A Cl 0.5726(2) 0.45568(18) 0.41855(15) 0.1283(10) Uani 0.834(2) 1 d . U . A 1
Cl4A Cl 0.55470(17) 0.61252(17) 0.40428(16) 0.1113(9) Uani 0.834(2) 1 d . U . A 1
C85A C 0.5837(11) 0.5240(6) 0.4508(6) 0.183(7) Uani 0.834(2) 1 d . U . A 1
H85A H 0.552705 0.526096 0.490532 0.219 Uiso 0.834(2) 1 calc R . . A 1
H85B H 0.640010 0.508008 0.460877 0.219 Uiso 0.834(2) 1 calc R . . A 1
Cl3B Cl 0.500000 0.500000 0.500000 0.1283(10) Uani 0.332(5) 2 d DS TU P A 2
Cl4B Cl 0.5794(8) 0.5397(9) 0.3904(7) 0.1113(9) Uani 0.166(2) 1 d D U . A 2
C85B C 0.4871(14) 0.538(3) 0.4197(6) 0.183(7) Uani 0.166(2) 1 d D U . A 2
H85C H 0.471018 0.504615 0.400214 0.219 Uiso 0.166(2) 1 calc R . . A 2
H85D H 0.446280 0.589889 0.411634 0.219 Uiso 0.166(2) 1 calc R . . A 2

loop_
_atom_site_aniso_label
_atom_site_aniso_U_11
_atom_site_aniso_U_22
_atom_site_aniso_U_33
_atom_site_aniso_U_23
_atom_site_aniso_U_13
_atom_site_aniso_U_12
Pt1 0.01494(7) 0.01148(7) 0.01549(7) -0.00351(5) 0.00374(5) -0.00394(5)
Cl1 0.0221(4) 0.0187(4) 0.0227(4) -0.0093(4) 0.0035(3) -0.0079(4)
Cl2 0.0195(4) 0.0224(5) 0.0331(5) -0.0127(4) 0.0059(4) -0.0106(4)
S1 0.0218(5) 0.0166(4) 0.0231(5) -0.0063(4) 0.0090(4) -0.0067(4)
N1 0.0121(14) 0.0132(14) 0.0172(14) -0.0033(12) 0.0022(11) -0.0033(12)
N2 0.0144(14) 0.0135(14) 0.0134(14) -0.0033(12) 0.0021(11) -0.0044(12)
C1 0.0131(17) 0.0155(17) 0.0123(16) -0.0029(13) -0.0033(13) -0.0065(14)
C2 0.0140(17) 0.0147(17) 0.0245(19) -0.0065(15) 0.0025(14) -0.0044(14)
C3 0.0146(17) 0.0192(18) 0.0199(18) -0.0065(15) 0.0042(14) -0.0049(15)
C4 0.0129(17) 0.0122(16) 0.0150(16) -0.0014(14) 0.0019(13) -0.0021(13)
C5 0.0124(17) 0.0149(17) 0.0163(17) -0.0048(14) 0.0023(13) -0.0027(14)
C6 0.0204(19) 0.0148(17) 0.0225(19) -0.0066(15) 0.0042(15) -0.0082(15)
C7 0.0205(19) 0.0147(17) 0.0194(18) -0.0027(15) -0.0006(14) -0.0057(15)
C8 0.0228(19) 0.0183(18) 0.0150(17) -0.0029(15) -0.0027(14) -0.0057(15)
C9 0.0132(17) 0.0154(17) 0.0198(18) -0.0061(14) -0.0025(14) -0.0011(14)
C10 0.0190(18) 0.0168(17) 0.0158(17) -0.0043(14) -0.0014(14) -0.0065(15)
C11 0.023(2) 0.024(2) 0.0239(19) -0.0071(16) 0.0007(15) -0.0156(16)
C12 0.031(2) 0.041(2) 0.020(2) -0.0108(18) 0.0010(16) -0.017(2)
C13 0.038(3) 0.061(3) 0.021(2) -0.015(2) 0.0074(18) -0.029(2)
C14 0.031(2) 0.055(3) 0.032(2) -0.025(2) 0.0129(19) -0.027(2)
C15 0.023(2) 0.038(2) 0.039(2) -0.019(2) 0.0059(18) -0.0152(19)
C16 0.027(2) 0.026(2) 0.026(2) -0.0093(17) 0.0043(16) -0.0123(17)
C17 0.042(3) 0.083(4) 0.045(3) -0.038(3) 0.020(2) -0.038(3)
C18 0.0233(19) 0.0181(18) 0.0143(17) -0.0034(14) -0.0012(14) -0.0106(15)
C19 0.022(2) 0.023(2) 0.0235(19) -0.0107(16) 0.0009(15) -0.0078(16)
C20 0.032(2) 0.021(2) 0.027(2) -0.0109(17) 0.0001(17) -0.0102(17)
C21 0.033(2) 0.033(2) 0.0184(19) -0.0090(17) 0.0027(16) -0.0205(19)
C22 0.021(2) 0.032(2) 0.027(2) -0.0131(18) 0.0013(16) -0.0111(17)
C23 0.021(2) 0.023(2) 0.024(2) -0.0108(16) 0.0006(15) -0.0053(16)
C24 0.042(3) 0.040(3) 0.049(3) -0.020(2) 0.008(2) -0.029(2)
C25 0.038(2) 0.029(2) 0.0202(19) -0.0012(17) 0.0010(17) -0.0193(19)
C26 0.0227(19) 0.0157(18) 0.0179(18) -0.0024(14) -0.0035(14) -0.0079(15)
C27 0.032(2) 0.0206(19) 0.0190(18) -0.0072(15) -0.0014(16) -0.0150(17)
C28 0.028(2) 0.023(2) 0.025(2) -0.0070(17) 0.0007(16) -0.0092(17)
C29 0.039(2) 0.027(2) 0.024(2) -0.0087(18) 0.0077(18) -0.0155(19)
C30 0.046(3) 0.034(2) 0.022(2) -0.0099(18) 0.0052(18) -0.028(2)
C31 0.042(3) 0.036(2) 0.019(2) -0.0021(18) -0.0078(18) -0.020(2)
C32 0.030(2) 0.028(2) 0.025(2) -0.0055(17) -0.0049(17) -0.0095(18)
C33 0.064(3) 0.055(3) 0.021(2) -0.014(2) 0.006(2) -0.034(3)
C34 0.023(2) 0.025(2) 0.0191(18) -0.0006(16) -0.0048(15) -0.0087(16)
C35 0.034(2) 0.035(2) 0.034(2) -0.010(2) 0.0038(19) -0.017(2)
C36 0.033(3) 0.048(3) 0.041(3) -0.003(2) -0.002(2) -0.025(2)
C37 0.022(2) 0.036(3) 0.036(2) 0.004(2) -0.0019(18) -0.0056(19)
C38 0.021(2) 0.033(2) 0.042(3) -0.006(2) -0.0031(18) 0.0000(18)
C39 0.022(2) 0.026(2) 0.035(2) -0.0074(18) -0.0067(17) -0.0045(17)
C40 0.022(2) 0.050(3) 0.075(4) 0.009(3) 0.006(2) -0.008(2)
C41 0.0161(17) 0.0122(16) 0.0161(17) -0.0047(14) 0.0038(13) -0.0043(14)
C42 0.0169(18) 0.0154(17) 0.0155(17) -0.0059(14) 0.0047(13) -0.0046(14)
C43 0.0234(19) 0.0162(18) 0.0186(18) -0.0058(15) 0.0028(14) -0.0091(15)
C44 0.027(2) 0.0132(17) 0.0178(18) -0.0024(15) 0.0004(15) -0.0057(15)
C45 0.0205(19) 0.0204(19) 0.0174(18) -0.0031(15) -0.0033(14) -0.0043(15)
C46 0.0185(18) 0.0171(18) 0.0155(17) -0.0059(14) 0.0039(14) -0.0052(15)
C47 0.0143(17) 0.0166(17) 0.0184(17) -0.0038(14) 0.0018(14) -0.0056(14)
C48 0.0220(19) 0.0174(18) 0.0246(19) -0.0077(15) 0.0008(15) -0.0097(15)
C49 0.027(2) 0.033(2) 0.023(2) -0.0085(18) 0.0000(16) -0.0038(18)
C50 0.023(2) 0.037(3) 0.039(2) -0.013(2) -0.0034(18) -0.0015(19)
C51 0.023(2) 0.021(2) 0.042(2) -0.0106(18) 0.0080(18) -0.0069(17)
C52 0.033(2) 0.032(2) 0.026(2) -0.0094(18) 0.0128(18) -0.0161(19)
C53 0.023(2) 0.026(2) 0.024(2) -0.0072(17) 0.0011(16) -0.0108(17)
C54 0.029(2) 0.038(3) 0.053(3) -0.019(2) 0.014(2) -0.009(2)
C55 0.0162(18) 0.0221(19) 0.0227(19) -0.0058(16) -0.0039(14) -0.0069(15)
C56 0.038(3) 0.045(3) 0.041(3) -0.027(2) 0.020(2) -0.030(2)
C57 0.052(3) 0.050(3) 0.050(3) -0.036(3) 0.024(2) -0.033(3)
C58 0.038(2) 0.026(2) 0.032(2) -0.0118(18) -0.0044(19) -0.0121(19)
C59 0.038(3) 0.030(2) 0.041(3) -0.013(2) 0.010(2) -0.024(2)
C60 0.035(2) 0.032(2) 0.035(2) -0.0154(19) 0.0158(19) -0.019(2)
C61 0.058(3) 0.034(3) 0.047(3) -0.021(2) 0.001(2) -0.024(2)
C62 0.040(3) 0.018(2) 0.035(2) 0.0043(18) -0.0087(19) -0.0105(18)
C63 0.0158(18) 0.0199(18) 0.0191(18) -0.0044(15) -0.0029(14) -0.0059(15)
C64 0.0175(18) 0.0165(18) 0.0251(19) -0.0052(15) -0.0010(15) -0.0069(15)
C65 0.022(2) 0.025(2) 0.0235(19) -0.0077(16) -0.0038(15) -0.0076(16)
C66 0.024(2) 0.027(2) 0.028(2) -0.0109(17) 0.0050(16) -0.0087(17)
C67 0.021(2) 0.022(2) 0.037(2) -0.0092(18) -0.0042(17) -0.0078(16)
C68 0.026(2) 0.024(2) 0.028(2) -0.0015(17) -0.0104(17) -0.0081(17)
C69 0.025(2) 0.025(2) 0.0224(19) -0.0064(16) -0.0032(16) -0.0093(17)
C70 0.023(2) 0.030(2) 0.050(3) -0.012(2) -0.0045(19) -0.0045(18)
C71 0.0169(18) 0.0212(19) 0.0246(19) -0.0079(16) -0.0037(15) -0.0033(15)
C72 0.023(2) 0.023(2) 0.031(2) -0.0074(17) -0.0001(16) -0.0108(17)
C73 0.030(2) 0.023(2) 0.041(2) -0.0159(19) -0.0045(19) -0.0100(18)
C74 0.026(2) 0.038(2) 0.038(2) -0.023(2) 0.0027(18) -0.0107(19)
C75 0.048(3) 0.056(3) 0.044(3) -0.032(3) 0.024(2) -0.033(3)
C76 0.040(3) 0.042(3) 0.041(3) -0.026(2) 0.015(2) -0.026(2)
C77 0.047(3) 0.053(3) 0.050(3) -0.034(3) 0.009(2) -0.021(3)
C78 0.065(3) 0.027(2) 0.047(3) -0.010(2) 0.035(3) -0.022(2)
C79 0.028(2) 0.025(2) 0.0212(19) -0.0109(17) 0.0044(16) -0.0022(17)
Pt2 0.01550(7) 0.01265(7) 0.01429(7) -0.00324(5) 0.00300(5) -0.00562(5)
Cl5 0.0251(5) 0.0238(5) 0.0259(5) -0.0095(4) 0.0063(4) -0.0155(4)
Cl6 0.0223(4) 0.0169(4) 0.0233(4) -0.0081(4) 0.0043(3) -0.0092(4)
S2 0.0191(5) 0.0190(4) 0.0187(4) -0.0046(4) 0.0051(3) -0.0055(4)
N3 0.0165(15) 0.0124(14) 0.0173(15) -0.0051(12) 0.0013(12) -0.0054(12)
N4 0.0145(14) 0.0136(14) 0.0127(14) -0.0030(11) 0.0043(11) -0.0069(12)
C86 0.0189(18) 0.0139(17) 0.0152(17) -0.0050(14) 0.0029(13) -0.0103(14)
C87 0.0177(18) 0.0154(17) 0.0211(18) -0.0065(15) 0.0053(14) -0.0069(14)
C88 0.0169(18) 0.0188(18) 0.0169(17) -0.0053(15) 0.0034(14) -0.0067(15)
C89 0.0178(18) 0.0131(17) 0.0156(17) -0.0014(14) -0.0008(14) -0.0027(14)
C90 0.0221(19) 0.0154(17) 0.0169(17) -0.0047(14) -0.0003(14) -0.0054(15)
C91 0.030(2) 0.0141(18) 0.0205(19) -0.0026(15) 0.0007(16) -0.0085(16)
C92 0.029(2) 0.0195(19) 0.0173(18) -0.0021(15) -0.0006(15) -0.0064(16)
C93 0.026(2) 0.0207(19) 0.0154(18) -0.0060(15) -0.0048(15) -0.0020(16)
C94 0.0202(19) 0.0155(18) 0.0216(19) -0.0080(15) -0.0021(15) -0.0020(15)
C95 0.027(2) 0.0159(18) 0.0156(17) -0.0022(14) -0.0007(15) -0.0104(16)
C96 0.032(2) 0.0180(18) 0.0193(18) -0.0057(15) 0.0022(15) -0.0153(16)
C97 0.030(2) 0.038(2) 0.021(2) -0.0092(18) -0.0004(16) -0.0176(19)
C98 0.046(3) 0.040(3) 0.020(2) -0.0090(19) 0.0038(18) -0.023(2)
C99 0.039(3) 0.021(2) 0.030(2) -0.0065(18) 0.0092(19) -0.0124(19)
C100 0.031(2) 0.031(2) 0.034(2) -0.0075(19) 0.0001(18) -0.0031(19)
C101 0.031(2) 0.025(2) 0.023(2) -0.0046(17) -0.0013(17) -0.0057(18)
C102 0.048(3) 0.030(2) 0.039(3) -0.013(2) 0.016(2) -0.012(2)
C103 0.034(2) 0.025(2) 0.0144(17) -0.0054(15) 0.0020(15) -0.0194(18)
C104 0.040(2) 0.028(2) 0.022(2) -0.0057(17) -0.0002(17) -0.0175(19)
C105 0.058(3) 0.029(2) 0.024(2) -0.0093(18) 0.007(2) -0.027(2)
C106 0.056(3) 0.043(3) 0.021(2) -0.0129(19) 0.0122(19) -0.037(2)
C107 0.040(3) 0.052(3) 0.021(2) -0.016(2) 0.0106(18) -0.032(2)
C108 0.038(2) 0.029(2) 0.0177(19) -0.0087(16) 0.0045(16) -0.0196(19)
C109 0.080(4) 0.068(4) 0.046(3) -0.024(3) 0.021(3) -0.062(3)
C110 0.047(3) 0.025(2) 0.0163(19) 0.0010(16) -0.0029(18) -0.0128(19)
C111 0.024(2) 0.0181(18) 0.0205(18) -0.0066(15) -0.0057(15) -0.0041(15)
C112 0.032(2) 0.0191(19) 0.0226(19) -0.0073(16) -0.0050(16) -0.0077(17)
C113 0.036(2) 0.035(2) 0.031(2) -0.015(2) -0.0110(19) -0.001(2)
C114 0.047(3) 0.040(3) 0.031(2) -0.017(2) -0.016(2) -0.003(2)
C115 0.057(3) 0.025(2) 0.025(2) -0.0110(18) -0.003(2) -0.009(2)
C116 0.037(2) 0.028(2) 0.028(2) -0.0068(18) 0.0041(18) -0.0068(19)
C117 0.029(2) 0.029(2) 0.025(2) -0.0054(17) -0.0012(17) -0.0095(18)
C118 0.073(4) 0.044(3) 0.031(3) -0.018(2) -0.004(2) -0.005(3)
C119 0.025(2) 0.023(2) 0.0193(18) -0.0072(16) -0.0054(15) -0.0041(16)
C120 0.029(2) 0.028(2) 0.029(2) -0.0136(18) -0.0043(17) -0.0086(18)
C121 0.035(2) 0.035(2) 0.032(2) -0.0129(19) -0.0028(18) -0.018(2)
C122 0.026(2) 0.039(2) 0.033(2) -0.0078(19) -0.0043(18) -0.0159(19)
C123 0.025(2) 0.031(2) 0.040(3) -0.015(2) -0.0017(18) -0.0021(18)
C124 0.026(2) 0.024(2) 0.034(2) -0.0078(18) -0.0042(17) -0.0075(17)
C125 0.037(3) 0.062(3) 0.050(3) -0.024(3) 0.006(2) -0.025(3)
C126 0.0178(18) 0.0132(17) 0.0123(16) -0.0034(14) 0.0038(13) -0.0051(14)
C127 0.0160(18) 0.0180(18) 0.0150(17) -0.0056(14) 0.0050(13) -0.0069(14)
C128 0.0203(19) 0.0194(18) 0.0150(17) -0.0023(15) 0.0000(14) -0.0071(15)
C129 0.0203(19) 0.0157(18) 0.0166(17) -0.0048(14) 0.0030(14) -0.0059(15)
C130 0.0212(19) 0.0161(17) 0.0192(18) -0.0069(15) 0.0060(14) -0.0102(15)
C131 0.0142(17) 0.0144(17) 0.0127(16) -0.0041(14) 0.0048(13) -0.0060(14)
C132 0.0210(19) 0.0154(17) 0.0163(17) -0.0001(14) -0.0020(14) -0.0078(15)
C133 0.0223(19) 0.0186(18) 0.0225(19) -0.0048(15) -0.0005(15) -0.0100(16)
C134 0.024(2) 0.024(2) 0.0220(19) -0.0049(16) -0.0020(15) -0.0111(16)
C135 0.025(2) 0.030(2) 0.025(2) -0.0033(17) -0.0073(16) -0.0085(17)
C136 0.023(2) 0.025(2) 0.031(2) -0.0056(17) 0.0018(17) -0.0093(17)
C137 0.028(2) 0.033(2) 0.024(2) -0.0100(18) 0.0012(16) -0.0116(18)
C138 0.023(2) 0.029(2) 0.024(2) -0.0068(17) -0.0022(16) -0.0115(17)
C139 0.025(2) 0.041(3) 0.049(3) -0.014(2) 0.001(2) -0.008(2)
C140 0.0181(18) 0.0169(18) 0.0255(19) -0.0050(15) -0.0030(15) -0.0062(15)
C141 0.048(3) 0.022(2) 0.028(2) -0.0079(18) 0.0079(19) -0.018(2)
C142 0.047(3) 0.030(2) 0.029(2) -0.0136(19) 0.009(2) -0.016(2)
C143 0.023(2) 0.026(2) 0.041(2) -0.0167(19) -0.0043(18) -0.0070(17)
C144 0.028(2) 0.020(2) 0.043(3) -0.0081(19) -0.0030(19) -0.0093(17)
C145 0.022(2) 0.022(2) 0.032(2) -0.0033(17) -0.0013(16) -0.0104(16)
C146 0.040(3) 0.034(3) 0.055(3) -0.025(2) 0.001(2) -0.011(2)
C147 0.030(2) 0.0158(19) 0.028(2) 0.0019(16) -0.0047(17) -0.0081(16)
C148 0.0161(18) 0.0175(18) 0.0176(17) -0.0036(14) 0.0015(14) -0.0073(14)
C149 0.0208(19) 0.0208(19) 0.0158(17) -0.0025(15) 0.0011(14) -0.0108(15)
C150 0.023(2) 0.035(2) 0.028(2) -0.0149(18) 0.0050(16) -0.0143(18)
C151 0.030(2) 0.046(3) 0.038(2) -0.019(2) 0.0031(19) -0.022(2)
C152 0.039(3) 0.043(3) 0.034(2) -0.022(2) 0.0062(19) -0.024(2)
C153 0.034(2) 0.032(2) 0.028(2) -0.0141(19) 0.0078(18) -0.0147(19)
C154 0.0207(19) 0.0225(19) 0.0225(19) -0.0051(16) 0.0038(15) -0.0107(16)
C155 0.055(3) 0.077(4) 0.062(3) -0.050(3) 0.015(3) -0.042(3)
C156 0.0173(18) 0.0187(18) 0.0185(18) -0.0068(15) -0.0018(14) -0.0077(15)
C157 0.021(2) 0.0213(19) 0.026(2) -0.0058(16) 0.0025(15) -0.0092(16)
C158 0.021(2) 0.023(2) 0.037(2) -0.0126(18) 0.0043(17) -0.0038(16)
C159 0.024(2) 0.031(2) 0.035(2) -0.0168(19) 0.0080(17) -0.0151(18)
C160 0.026(2) 0.032(2) 0.0203(19) -0.0075(17) 0.0040(16) -0.0125(18)
C161 0.0191(19) 0.027(2) 0.026(2) -0.0089(17) 0.0029(15) -0.0083(16)
C162 0.039(3) 0.040(3) 0.044(3) -0.021(2) 0.022(2) -0.014(2)
C163 0.028(2) 0.023(2) 0.022(2) -0.0104(16) 0.0048(16) -0.0050(17)
C164 0.043(3) 0.033(2) 0.026(2) -0.0060(19) 0.0156(19) -0.021(2)
C80 0.089(5) 0.082(5) 0.085(5) -0.043(4) -0.031(4) -0.007(4)
C81 0.063(5) 0.089(6) 0.162(9) -0.062(6) -0.019(5) -0.023(4)
C82 0.052(4) 0.053(4) 0.105(6) -0.019(4) -0.029(4) -0.014(3)
C83 0.075(5) 0.077(5) 0.101(6) -0.003(4) -0.034(4) -0.029(4)
C84 0.131(7) 0.043(4) 0.111(6) -0.006(4) -0.065(5) -0.024(4)
Cl3A 0.159(3) 0.1042(19) 0.127(2) -0.0088(17) -0.0643(19) -0.046(2)
Cl4A 0.0959(19) 0.0949(18) 0.154(2) -0.0296(18) -0.0156(17) -0.0416(16)
C85A 0.347(19) 0.075(6) 0.134(8) 0.027(6) -0.127(8) -0.082(7)
Cl3B 0.159(3) 0.1042(19) 0.127(2) -0.0088(17) -0.0643(19) -0.046(2)
Cl4B 0.0959(19) 0.0949(18) 0.154(2) -0.0296(18) -0.0156(17) -0.0416(16)
C85B 0.347(19) 0.075(6) 0.134(8) 0.027(6) -0.127(8) -0.082(7)

loop_
_atom_type_symbol
_atom_type_description
_atom_type_scat_dispersion_real
_atom_type_scat_dispersion_imag
_atom_type_scat_source
C C 0.0033 0.0016 'International Tables Vol C Tables 4.2.6.8 and 6.1.1.4'
H H 0.0000 0.0000 'International Tables Vol C Tables 4.2.6.8 and 6.1.1.4'
Cl Cl 0.1484 0.1585 'International Tables Vol C Tables 4.2.6.8 and 6.1.1.4'
N N 0.0061 0.0033 'International Tables Vol C Tables 4.2.6.8 and 6.1.1.4'
Pt Pt -1.7033 8.3905 'International Tables Vol C Tables 4.2.6.8 and 6.1.1.4'
S S 0.1246 0.1234 'International Tables Vol C Tables 4.2.6.8 and 6.1.1.4'

loop_
_exptl_crystal_face_index_h
_exptl_crystal_face_index_k
_exptl_crystal_face_index_l
_exptl_crystal_face_perp_dist
17 17 24 0.0847
-12 -17 18 0.0603
-18 -19 -23 0.0597
12 17 -18 0.0765
-5 6 30 0.0718
-16 13 -5 0.0965
-7 4 -27 0.0892
9 -9 -26 0.0963
13 -10 17 0.0927

loop_
_geom_angle_atom_site_label_1
_geom_angle_atom_site_label_2
_geom_angle_atom_site_label_3
_geom_angle
_geom_angle_site_symmetry_1
_geom_angle_site_symmetry_3
_geom_angle_publ_flag
Cl1 Pt1 Cl2 179.31(3) . . ?
Cl1 Pt1 S1 94.49(3) . . ?
Cl2 Pt1 S1 85.87(3) . . ?
C1 Pt1 Cl1 87.72(10) . . ?
C1 Pt1 Cl2 91.91(10) . . ?
C1 Pt1 S1 177.68(10) . . ?
C78 S1 Pt1 105.87(16) . . ?
C79 S1 Pt1 110.70(14) . . ?
C79 S1 C78 98.6(2) . . ?
C1 N1 C2 110.5(3) . . ?
C1 N1 C4 127.1(3) . . ?
C2 N1 C4 122.3(3) . . ?
C1 N2 C3 110.2(3) . . ?
C1 N2 C41 129.7(3) . . ?
C3 N2 C41 120.1(3) . . ?
N1 C1 Pt1 125.2(2) . . ?
N1 C1 N2 105.1(3) . . ?
N2 C1 Pt1 129.5(2) . . ?
N1 C2 H2 126.4 . . ?
C3 C2 N1 107.2(3) . . ?
C3 C2 H2 126.4 . . ?
N2 C3 H3 126.5 . . ?
C2 C3 N2 107.0(3) . . ?
C2 C3 H3 126.5 . . ?
C5 C4 N1 119.1(3) . . ?
C5 C4 C9 121.8(3) . . ?
C9 C4 N1 119.0(3) . . ?
C4 C5 C10 123.0(3) . . ?
C6 C5 C4 117.4(3) . . ?
C6 C5 C10 119.6(3) . . ?
C5 C6 H6 118.6 . . ?
C7 C6 C5 122.7(3) . . ?
C7 C6 H6 118.6 . . ?
C6 C7 C8 118.2(3) . . ?
C6 C7 C25 120.6(3) . . ?
C8 C7 C25 121.2(3) . . ?
C7 C8 H8 119.1 . . ?
C7 C8 C9 121.9(3) . . ?
C9 C8 H8 119.1 . . ?
C4 C9 C26 122.0(3) . . ?
C8 C9 C4 118.0(3) . . ?
C8 C9 C26 119.7(3) . . ?
C5 C10 H10 106.9 . . ?
C11 C10 C5 114.0(3) . . ?
C11 C10 H10 106.9 . . ?
C11 C10 C18 110.7(3) . . ?
C18 C10 C5 111.0(3) . . ?
C18 C10 H10 106.9 . . ?
C12 C11 C10 118.5(3) . . ?
C16 C11 C10 123.2(3) . . ?
C16 C11 C12 118.2(4) . . ?
C11 C12 H12 119.5 . . ?
C13 C12 C11 120.9(4) . . ?
C13 C12 H12 119.5 . . ?
C12 C13 H13 119.3 . . ?
C14 C13 C12 121.5(4) . . ?
C14 C13 H13 119.3 . . ?
C13 C14 C15 117.8(4) . . ?
C13 C14 C17 121.1(4) . . ?
C15 C14 C17 121.1(4) . . ?
C14 C15 H15 119.7 . . ?
C14 C15 C16 120.7(4) . . ?
C16 C15 H15 119.7 . . ?
C11 C16 C15 120.8(4) . . ?
C11 C16 H16 119.6 . . ?
C15 C16 H16 119.6 . . ?
C14 C17 H17A 109.5 . . ?
C14 C17 H17B 109.5 . . ?
C14 C17 H17C 109.5 . . ?
H17A C17 H17B 109.5 . . ?
H17A C17 H17C 109.5 . . ?
H17B C17 H17C 109.5 . . ?
C19 C18 C10 121.9(3) . . ?
C23 C18 C10 120.1(3) . . ?
C23 C18 C19 117.8(3) . . ?
C18 C19 H19 119.5 . . ?
C20 C19 C18 121.1(4) . . ?
C20 C19 H19 119.5 . . ?
C19 C20 H20 119.3 . . ?
C19 C20 C21 121.4(4) . . ?
C21 C20 H20 119.3 . . ?
C20 C21 C24 121.3(4) . . ?
C22 C21 C20 117.3(4) . . ?
C22 C21 C24 121.4(4) . . ?
C21 C22 H22 119.1 . . ?
C21 C22 C23 121.9(4) . . ?
C23 C22 H22 119.1 . . ?
C18 C23 C22 120.5(4) . . ?
C18 C23 H23 119.7 . . ?
C22 C23 H23 119.7 . . ?
C21 C24 H24A 109.5 . . ?
C21 C24 H24B 109.5 . . ?
C21 C24 H24C 109.5 . . ?
H24A C24 H24B 109.5 . . ?
H24A C24 H24C 109.5 . . ?
H24B C24 H24C 109.5 . . ?
C7 C25 H25A 109.5 . . ?
C7 C25 H25B 109.5 . . ?
C7 C25 H25C 109.5 . . ?
H25A C25 H25B 109.5 . . ?
H25A C25 H25C 109.5 . . ?
H25B C25 H25C 109.5 . . ?
C9 C26 H26 106.9 . . ?
C9 C26 C27 112.4(3) . . ?
C9 C26 C34 111.0(3) . . ?
C27 C26 H26 106.9 . . ?
C27 C26 C34 112.4(3) . . ?
C34 C26 H26 106.9 . . ?
C28 C27 C26 119.0(3) . . ?
C32 C27 C26 123.4(4) . . ?
C32 C27 C28 117.7(4) . . ?
C27 C28 H28 119.5 . . ?
C29 C28 C27 121.0(4) . . ?
C29 C28 H28 119.5 . . ?
C28 C29 H29 119.4 . . ?
C28 C29 C30 121.2(4) . . ?
C30 C29 H29 119.4 . . ?
C29 C30 C31 118.1(4) . . ?
C29 C30 C33 120.5(4) . . ?
C31 C30 C33 121.3(4) . . ?
C30 C31 H31 119.4 . . ?
C30 C31 C32 121.2(4) . . ?
C32 C31 H31 119.4 . . ?
C27 C32 H32 119.6 . . ?
C31 C32 C27 120.8(4) . . ?
C31 C32 H32 119.6 . . ?
C30 C33 H33A 109.5 . . ?
C30 C33 H33B 109.5 . . ?
C30 C33 H33C 109.5 . . ?
H33A C33 H33B 109.5 . . ?
H33A C33 H33C 109.5 . . ?
H33B C33 H33C 109.5 . . ?
C35 C34 C26 118.6(4) . . ?
C39 C34 C26 123.7(3) . . ?
C39 C34 C35 117.7(4) . . ?
C34 C35 H35 119.8 . . ?
C36 C35 C34 120.5(4) . . ?
C36 C35 H35 119.8 . . ?
C35 C36 H36 119.3 . . ?
C35 C36 C37 121.5(4) . . ?
C37 C36 H36 119.3 . . ?
C36 C37 C40 120.7(5) . . ?
C38 C37 C36 117.7(4) . . ?
C38 C37 C40 121.6(5) . . ?
C37 C38 H38 119.2 . . ?
C37 C38 C39 121.6(4) . . ?
C39 C38 H38 119.2 . . ?
C34 C39 C38 120.9(4) . . ?
C34 C39 H39 119.5 . . ?
C38 C39 H39 119.5 . . ?
C37 C40 H40A 109.5 . . ?
C37 C40 H40B 109.5 . . ?
C37 C40 H40C 109.5 . . ?
H40A C40 H40B 109.5 . . ?
H40A C40 H40C 109.5 . . ?
H40B C40 H40C 109.5 . . ?
C42 C41 N2 118.7(3) . . ?
C46 C41 N2 119.5(3) . . ?
C46 C41 C42 121.3(3) . . ?
C41 C42 C47 123.7(3) . . ?
C43 C42 C41 117.6(3) . . ?
C43 C42 C47 118.7(3) . . ?
C42 C43 H43 118.7 . . ?
C44 C43 C42 122.5(3) . . ?
C44 C43 H43 118.7 . . ?
C43 C44 C62 121.2(3) . . ?
C45 C44 C43 118.3(3) . . ?
C45 C44 C62 120.5(3) . . ?
C44 C45 H45 118.8 . . ?
C44 C45 C46 122.4(3) . . ?
C46 C45 H45 118.8 . . ?
C41 C46 C63 124.0(3) . . ?
C45 C46 C41 117.8(3) . . ?
C45 C46 C63 118.2(3) . . ?
C42 C47 H47 107.3 . . ?
C48 C47 C42 113.9(3) . . ?
C48 C47 H47 107.3 . . ?
C48 C47 C55 109.6(3) . . ?
C55 C47 C42 111.2(3) . . ?
C55 C47 H47 107.3 . . ?
C49 C48 C47 117.9(3) . . ?
C53 C48 C47 124.5(3) . . ?
C53 C48 C49 117.5(4) . . ?
C48 C49 H49 119.3 . . ?
C50 C49 C48 121.4(4) . . ?
C50 C49 H49 119.3 . . ?
C49 C50 H50 119.5 . . ?
C49 C50 C51 120.9(4) . . ?
C51 C50 H50 119.5 . . ?
C50 C51 C54 120.1(4) . . ?
C52 C51 C50 118.1(4) . . ?
C52 C51 C54 121.8(4) . . ?
C51 C52 H52 119.5 . . ?
C51 C52 C53 121.0(4) . . ?
C53 C52 H52 119.5 . . ?
C48 C53 C52 121.1(4) . . ?
C48 C53 H53 119.5 . . ?
C52 C53 H53 119.5 . . ?
C51 C54 H54A 109.5 . . ?
C51 C54 H54B 109.5 . . ?
C51 C54 H54C 109.5 . . ?
H54A C54 H54B 109.5 . . ?
H54A C54 H54C 109.5 . . ?
H54B C54 H54C 109.5 . . ?
C56 C55 C47 120.5(3) . . ?
C56 C55 C60 117.0(4) . . ?
C60 C55 C47 122.5(3) . . ?
C55 C56 H56 119.4 . . ?
C55 C56 C57 121.2(4) . . ?
C57 C56 H56 119.4 . . ?
C56 C57 H57 119.2 . . ?
C58 C57 C56 121.7(4) . . ?
C58 C57 H57 119.2 . . ?
C57 C58 C61 121.8(4) . . ?
C59 C58 C57 116.9(4) . . ?
C59 C58 C61 121.3(4) . . ?
C58 C59 H59 119.1 . . ?
C58 C59 C60 121.8(4) . . ?
C60 C59 H59 119.1 . . ?
C55 C60 C59 121.3(4) . . ?
C55 C60 H60 119.3 . . ?
C59 C60 H60 119.3 . . ?
C58 C61 H61A 109.5 . . ?
C58 C61 H61B 109.5 . . ?
C58 C61 H61C 109.5 . . ?
H61A C61 H61B 109.5 . . ?
H61A C61 H61C 109.5 . . ?
H61B C61 H61C 109.5 . . ?
C44 C62 H62A 109.5 . . ?
C44 C62 H62B 109.5 . . ?
C44 C62 H62C 109.5 . . ?
H62A C62 H62B 109.5 . . ?
H62A C62 H62C 109.5 . . ?
H62B C62 H62C 109.5 . . ?
C46 C63 H63 107.4 . . ?
C46 C63 C64 109.6(3) . . ?
C46 C63 C71 112.4(3) . . ?
C64 C63 H63 107.4 . . ?
C71 C63 H63 107.4 . . ?
C71 C63 C64 112.3(3) . . ?
C65 C64 C63 119.3(3) . . ?
C65 C64 C69 118.2(3) . . ?
C69 C64 C63 122.4(3) . . ?
C64 C65 H65 119.4 . . ?
C64 C65 C66 121.1(4) . . ?
C66 C65 H65 119.4 . . ?
C65 C66 H66 119.6 . . ?
C65 C66 C67 120.9(4) . . ?
C67 C66 H66 119.6 . . ?
C66 C67 C70 120.4(4) . . ?
C68 C67 C66 117.9(4) . . ?
C68 C67 C70 121.7(4) . . ?
C67 C68 H68 119.4 . . ?
C67 C68 C69 121.2(4) . . ?
C69 C68 H68 119.4 . . ?
C64 C69 C68 120.7(4) . . ?
C64 C69 H69 119.7 . . ?
C68 C69 H69 119.7 . . ?
C67 C70 H70A 109.5 . . ?
C67 C70 H70B 109.5 . . ?
C67 C70 H70C 109.5 . . ?
H70A C70 H70B 109.5 . . ?
H70A C70 H70C 109.5 . . ?
H70B C70 H70C 109.5 . . ?
C72 C71 C63 118.1(3) . . ?
C72 C71 C76 118.0(4) . . ?
C76 C71 C63 123.8(3) . . ?
C71 C72 H72 119.6 . . ?
C71 C72 C73 120.7(4) . . ?
C73 C72 H72 119.6 . . ?
C72 C73 H73 119.2 . . ?
C74 C73 C72 121.6(4) . . ?
C74 C73 H73 119.2 . . ?
C73 C74 C75 117.7(4) . . ?
C73 C74 C77 120.4(4) . . ?
C75 C74 C77 121.9(4) . . ?
C74 C75 H75 119.3 . . ?
C74 C75 C76 121.4(4) . . ?
C76 C75 H75 119.3 . . ?
C71 C76 C75 120.7(4) . . ?
C71 C76 H76 119.7 . . ?
C75 C76 H76 119.7 . . ?
C74 C77 H77A 109.5 . . ?
C74 C77 H77B 109.5 . . ?
C74 C77 H77C 109.5 . . ?
H77A C77 H77B 109.5 . . ?
H77A C77 H77C 109.5 . . ?
H77B C77 H77C 109.5 . . ?
S1 C78 H78A 109.5 . . ?
S1 C78 H78B 109.5 . . ?
S1 C78 H78C 109.5 . . ?
H78A C78 H78B 109.5 . . ?
H78A C78 H78C 109.5 . . ?
H78B C78 H78C 109.5 . . ?
S1 C79 H79A 109.5 . . ?
S1 C79 H79B 109.5 . . ?
S1 C79 H79C 109.5 . . ?
H79A C79 H79B 109.5 . . ?
H79A C79 H79C 109.5 . . ?
H79B C79 H79C 109.5 . . ?
Cl5 Pt2 S2 86.91(3) . . ?
Cl6 Pt2 Cl5 179.06(3) . . ?
Cl6 Pt2 S2 93.90(3) . . ?
C86 Pt2 Cl5 90.39(10) . . ?
C86 Pt2 Cl6 88.84(10) . . ?
C86 Pt2 S2 174.71(10) . . ?
C163 S2 Pt2 110.46(13) . . ?
C163 S2 C164 99.0(2) . . ?
C164 S2 Pt2 107.12(15) . . ?
C86 N3 C87 110.1(3) . . ?
C86 N3 C89 126.1(3) . . ?
C87 N3 C89 123.9(3) . . ?
C86 N4 C88 110.6(3) . . ?
C86 N4 C126 128.4(3) . . ?
C88 N4 C126 121.0(3) . . ?
N3 C86 Pt2 127.8(2) . . ?
N4 C86 Pt2 127.0(3) . . ?
N4 C86 N3 105.1(3) . . ?
N3 C87 H87 126.5 . . ?
C88 C87 N3 107.1(3) . . ?
C88 C87 H87 126.5 . . ?
N4 C88 H88 126.5 . . ?
C87 C88 N4 107.1(3) . . ?
C87 C88 H88 126.5 . . ?
C90 C89 N3 119.7(3) . . ?
C90 C89 C94 121.7(3) . . ?
C94 C89 N3 118.5(3) . . ?
C89 C90 C95 122.3(3) . . ?
C91 C90 C89 117.8(3) . . ?
C91 C90 C95 119.8(3) . . ?
C90 C91 H91 119.0 . . ?
C92 C91 C90 122.1(3) . . ?
C92 C91 H91 119.0 . . ?
C91 C92 C93 118.8(3) . . ?
C91 C92 C110 121.3(4) . . ?
C93 C92 C110 119.9(3) . . ?
C92 C93 H93 119.1 . . ?
C92 C93 C94 121.9(3) . . ?
C94 C93 H93 119.1 . . ?
C89 C94 C111 122.4(3) . . ?
C93 C94 C89 117.6(3) . . ?
C93 C94 C111 119.8(3) . . ?
C90 C95 H95 107.2 . . ?
C90 C95 C96 111.7(3) . . ?
C96 C95 H95 107.2 . . ?
C103 C95 C90 113.2(3) . . ?
C103 C95 H95 107.2 . . ?
C103 C95 C96 110.0(3) . . ?
C97 C96 C95 117.9(3) . . ?
C101 C96 C95 124.3(3) . . ?
C101 C96 C97 117.8(4) . . ?
C96 C97 H97 119.5 . . ?
C98 C97 C96 120.9(4) . . ?
C98 C97 H97 119.5 . . ?
C97 C98 H98 119.2 . . ?
C99 C98 C97 121.5(4) . . ?
C99 C98 H98 119.2 . . ?
C98 C99 C100 117.6(4) . . ?
C98 C99 C102 120.6(4) . . ?
C100 C99 C102 121.8(4) . . ?
C99 C100 H100 119.4 . . ?
C99 C100 C101 121.1(4) . . ?
C101 C100 H100 119.4 . . ?
C96 C101 C100 121.0(4) . . ?
C96 C101 H101 119.5 . . ?
C100 C101 H101 119.5 . . ?
C99 C102 H10A 109.5 . . ?
C99 C102 H10B 109.5 . . ?
C99 C102 H10C 109.5 . . ?
H10A C102 H10B 109.5 . . ?
H10A C102 H10C 109.5 . . ?
H10B C102 H10C 109.5 . . ?
C104 C103 C95 121.8(4) . . ?
C108 C103 C95 120.4(3) . . ?
C108 C103 C104 117.8(4) . . ?
C103 C104 H104 119.8 . . ?
C105 C104 C103 120.5(4) . . ?
C105 C104 H104 119.8 . . ?
C104 C105 H105 119.2 . . ?
C106 C105 C104 121.7(4) . . ?
C106 C105 H105 119.2 . . ?
C105 C106 C107 117.9(4) . . ?
C105 C106 C109 121.8(4) . . ?
C107 C106 C109 120.2(5) . . ?
C106 C107 H107 119.6 . . ?
C108 C107 C106 120.9(4) . . ?
C108 C107 H107 119.6 . . ?
C103 C108 H108 119.3 . . ?
C107 C108 C103 121.3(4) . . ?
C107 C108 H108 119.3 . . ?
C106 C109 H10D 109.5 . . ?
C106 C109 H10E 109.5 . . ?
C106 C109 H10F 109.5 . . ?
H10D C109 H10E 109.5 . . ?
H10D C109 H10F 109.5 . . ?
H10E C109 H10F 109.5 . . ?
C92 C110 H11A 109.5 . . ?
C92 C110 H11B 109.5 . . ?
C92 C110 H11C 109.5 . . ?
H11A C110 H11B 109.5 . . ?
H11A C110 H11C 109.5 . . ?
H11B C110 H11C 109.5 . . ?
C94 C111 H111 106.2 . . ?
C94 C111 C112 111.7(3) . . ?
C94 C111 C119 112.4(3) . . ?
C112 C111 H111 106.2 . . ?
C119 C111 H111 106.2 . . ?
C119 C111 C112 113.6(3) . . ?
C113 C112 C111 123.7(4) . . ?
C113 C112 C117 118.0(4) . . ?
C117 C112 C111 118.3(3) . . ?
C112 C113 H113 119.9 . . ?
C112 C113 C114 120.3(4) . . ?
C114 C113 H113 119.9 . . ?
C113 C114 H114 119.0 . . ?
C115 C114 C113 121.9(4) . . ?
C115 C114 H114 119.0 . . ?
C114 C115 C116 117.5(4) . . ?
C114 C115 C118 122.3(4) . . ?
C116 C115 C118 120.2(4) . . ?
C115 C116 H116 119.5 . . ?
C117 C116 C115 121.0(4) . . ?
C117 C116 H116 119.5 . . ?
C112 C117 H117 119.4 . . ?
C116 C117 C112 121.3(4) . . ?
C116 C117 H117 119.4 . . ?
C115 C118 H11D 109.5 . . ?
C115 C118 H11E 109.5 . . ?
C115 C118 H11F 109.5 . . ?
H11D C118 H11E 109.5 . . ?
H11D C118 H11F 109.5 . . ?
H11E C118 H11F 109.5 . . ?
C120 C119 C111 118.5(3) . . ?
C124 C119 C111 123.9(4) . . ?
C124 C119 C120 117.6(4) . . ?
C119 C120 H120 119.5 . . ?
C121 C120 C119 121.1(4) . . ?
C121 C120 H120 119.5 . . ?
C120 C121 H121 119.3 . . ?
C120 C121 C122 121.4(4) . . ?
C122 C121 H121 119.3 . . ?
C121 C122 C125 121.2(4) . . ?
C123 C122 C121 117.5(4) . . ?
C123 C122 C125 121.3(4) . . ?
C122 C123 H123 119.3 . . ?
C122 C123 C124 121.3(4) . . ?
C124 C123 H123 119.3 . . ?
C119 C124 C123 121.1(4) . . ?
C119 C124 H124 119.4 . . ?
C123 C124 H124 119.4 . . ?
C122 C125 H12A 109.5 . . ?
C122 C125 H12B 109.5 . . ?
C122 C125 H12C 109.5 . . ?
H12A C125 H12B 109.5 . . ?
H12A C125 H12C 109.5 . . ?
H12B C125 H12C 109.5 . . ?
C127 C126 N4 119.1(3) . . ?
C127 C126 C131 122.0(3) . . ?
C131 C126 N4 118.7(3) . . ?
C126 C127 C132 120.6(3) . . ?
C128 C127 C126 117.9(3) . . ?
C128 C127 C132 121.5(3) . . ?
C127 C128 H128 119.0 . . ?
C129 C128 C127 122.1(3) . . ?
C129 C128 H128 119.0 . . ?
C128 C129 C130 118.5(3) . . ?
C128 C129 C147 121.1(3) . . ?
C130 C129 C147 120.4(3) . . ?
C129 C130 H130 119.1 . . ?
C129 C130 C131 121.8(3) . . ?
C131 C130 H130 119.1 . . ?
C126 C131 C148 121.6(3) . . ?
C130 C131 C126 117.6(3) . . ?
C130 C131 C148 120.5(3) . . ?
C127 C132 H132 105.9 . . ?
C127 C132 C133 111.1(3) . . ?
C133 C132 H132 105.9 . . ?
C140 C132 C127 111.8(3) . . ?
C140 C132 H132 105.9 . . ?
C140 C132 C133 115.3(3) . . ?
C134 C133 C132 124.4(3) . . ?
C134 C133 C138 118.2(4) . . ?
C138 C133 C132 117.4(3) . . ?
C133 C134 H134 119.9 . . ?
C133 C134 C135 120.2(4) . . ?
C135 C134 H134 119.9 . . ?
C134 C135 H135 119.2 . . ?
C136 C135 C134 121.7(4) . . ?
C136 C135 H135 119.2 . . ?
C135 C136 C137 117.4(4) . . ?
C135 C136 C139 121.7(4) . . ?
C137 C136 C139 120.9(4) . . ?
C136 C137 H137 119.5 . . ?
C138 C137 C136 120.9(4) . . ?
C138 C137 H137 119.5 . . ?
C133 C138 H138 119.2 . . ?
C137 C138 C133 121.5(4) . . ?
C137 C138 H138 119.2 . . ?
C136 C139 H13A 109.5 . . ?
C136 C139 H13B 109.5 . . ?
C136 C139 H13C 109.5 . . ?
H13A C139 H13B 109.5 . . ?
H13A C139 H13C 109.5 . . ?
H13B C139 H13C 109.5 . . ?
C141 C140 C132 123.3(3) . . ?
C141 C140 C145 117.5(4) . . ?
C145 C140 C132 119.2(3) . . ?
C140 C141 H141 119.4 . . ?
C140 C141 C142 121.2(4) . . ?
C142 C141 H141 119.4 . . ?
C141 C142 H142 119.5 . . ?
C143 C142 C141 121.1(4) . . ?
C143 C142 H142 119.5 . . ?
C142 C143 C144 117.5(4) . . ?
C142 C143 C146 121.0(4) . . ?
C144 C143 C146 121.5(4) . . ?
C143 C144 H144 119.2 . . ?
C145 C144 C143 121.6(4) . . ?
C145 C144 H144 119.2 . . ?
C140 C145 H145 119.4 . . ?
C144 C145 C140 121.2(4) . . ?
C144 C145 H145 119.4 . . ?
C143 C146 H14D 109.5 . . ?
C143 C146 H14E 109.5 . . ?
C143 C146 H14F 109.5 . . ?
H14D C146 H14E 109.5 . . ?
H14D C146 H14F 109.5 . . ?
H14E C146 H14F 109.5 . . ?
C129 C147 H14A 109.5 . . ?
C129 C147 H14B 109.5 . . ?
C129 C147 H14C 109.5 . . ?
H14A C147 H14B 109.5 . . ?
H14A C147 H14C 109.5 . . ?
H14B C147 H14C 109.5 . . ?
C131 C148 H148 106.5 . . ?
C131 C148 C149 115.3(3) . . ?
C131 C148 C156 109.3(3) . . ?
C149 C148 H148 106.5 . . ?
C156 C148 H148 106.5 . . ?
C156 C148 C149 112.3(3) . . ?
C150 C149 C148 120.0(3) . . ?
C150 C149 C154 118.1(3) . . ?
C154 C149 C148 121.6(3) . . ?
C149 C150 H150 119.4 . . ?
C149 C150 C151 121.2(4) . . ?
C151 C150 H150 119.4 . . ?
C150 C151 H151 119.5 . . ?
C150 C151 C152 121.0(4) . . ?
C152 C151 H151 119.5 . . ?
C151 C152 C153 117.4(4) . . ?
C151 C152 C155 121.4(4) . . ?
C153 C152 C155 121.1(4) . . ?
C152 C153 H153 119.4 . . ?
C154 C153 C152 121.2(4) . . ?
C154 C153 H153 119.4 . . ?
C149 C154 H154 119.5 . . ?
C153 C154 C149 121.0(4) . . ?
C153 C154 H154 119.5 . . ?
C152 C155 H15A 109.5 . . ?
C152 C155 H15B 109.5 . . ?
C152 C155 H15C 109.5 . . ?
H15A C155 H15B 109.5 . . ?
H15A C155 H15C 109.5 . . ?
H15B C155 H15C 109.5 . . ?
C157 C156 C148 120.2(3) . . ?
C161 C156 C148 122.0(3) . . ?
C161 C156 C157 117.8(3) . . ?
C156 C157 H157 119.7 . . ?
C158 C157 C156 120.6(4) . . ?
C158 C157 H157 119.7 . . ?
C157 C158 H158 119.5 . . ?
C159 C158 C157 121.0(4) . . ?
C159 C158 H158 119.5 . . ?
C158 C159 C162 120.2(4) . . ?
C160 C159 C158 118.4(4) . . ?
C160 C159 C162 121.4(4) . . ?
C159 C160 H160 119.7 . . ?
C159 C160 C161 120.6(4) . . ?
C161 C160 H160 119.7 . . ?
C156 C161 C160 121.5(4) . . ?
C156 C161 H161 119.3 . . ?
C160 C161 H161 119.3 . . ?
C159 C162 H16A 109.5 . . ?
C159 C162 H16B 109.5 . . ?
C159 C162 H16C 109.5 . . ?
H16A C162 H16B 109.5 . . ?
H16A C162 H16C 109.5 . . ?
H16B C162 H16C 109.5 . . ?
S2 C163 H16D 109.5 . . ?
S2 C163 H16E 109.5 . . ?
S2 C163 H16F 109.5 . . ?
H16D C163 H16E 109.5 . . ?
H16D C163 H16F 109.5 . . ?
H16E C163 H16F 109.5 . . ?
S2 C164 H16G 109.5 . . ?
S2 C164 H16H 109.5 . . ?
S2 C164 H16I 109.5 . . ?
H16G C164 H16H 109.5 . . ?
H16G C164 H16I 109.5 . . ?
H16H C164 H16I 109.5 . . ?
H80A C80 H80B 109.5 . . ?
H80A C80 H80C 109.5 . . ?
H80B C80 H80C 109.5 . . ?
C81 C80 H80A 109.5 . . ?
C81 C80 H80B 109.5 . . ?
C81 C80 H80C 109.5 . . ?
C80 C81 H81A 107.6 . . ?
C80 C81 H81B 107.6 . . ?
C80 C81 C82 118.7(8) . . ?
H81A C81 H81B 107.1 . . ?
C82 C81 H81A 107.6 . . ?
C82 C81 H81B 107.6 . . ?
C81 C82 H82A 108.2 . . ?
C81 C82 H82B 108.2 . . ?
H82A C82 H82B 107.4 . . ?
C83 C82 C81 116.2(7) . . ?
C83 C82 H82A 108.2 . . ?
C83 C82 H82B 108.2 . . ?
C82 C83 H83A 109.0 . . ?
C82 C83 H83B 109.0 . . ?
C82 C83 C84 113.0(6) . . ?
H83A C83 H83B 107.8 . . ?
C84 C83 H83A 109.0 . . ?
C84 C83 H83B 109.0 . . ?
C83 C84 H84A 109.5 . . ?
C83 C84 H84B 109.5 . . ?
C83 C84 H84C 109.5 . . ?
H84A C84 H84B 109.5 . . ?
H84A C84 H84C 109.5 . . ?
H84B C84 H84C 109.5 . . ?
Cl3A C85A H85A 108.8 . . ?
Cl3A C85A H85B 108.8 . . ?
Cl4A C85A Cl3A 114.0(7) . . ?
Cl4A C85A H85A 108.8 . . ?
Cl4A C85A H85B 108.8 . . ?
H85A C85A H85B 107.6 . . ?
C85B Cl3B C85B 180.0 2_666 . ?
Cl3B C85B H85C 110.7 . . ?
Cl3B C85B H85D 110.7 . . ?
Cl4B C85B Cl3B 105.0(9) . . ?
Cl4B C85B H85C 110.7 . . ?
Cl4B C85B H85D 110.7 . . ?
H85C C85B H85D 108.8 . . ?

loop_
_geom_bond_atom_site_label_1
_geom_bond_atom_site_label_2
_geom_bond_distance
_geom_bond_site_symmetry_2
_geom_bond_publ_flag
Pt1 Cl1 2.2972(9) . ?
Pt1 Cl2 2.3089(9) . ?
Pt1 S1 2.3360(9) . ?
Pt1 C1 1.983(3) . ?
S1 C78 1.796(4) . ?
S1 C79 1.794(4) . ?
N1 C1 1.354(4) . ?
N1 C2 1.388(4) . ?
N1 C4 1.451(4) . ?
N2 C1 1.361(4) . ?
N2 C3 1.393(4) . ?
N2 C41 1.459(4) . ?
C2 H2 0.9500 . ?
C2 C3 1.339(5) . ?
C3 H3 0.9500 . ?
C4 C5 1.400(5) . ?
C4 C9 1.403(5) . ?
C5 C6 1.393(5) . ?
C5 C10 1.539(5) . ?
C6 H6 0.9500 . ?
C6 C7 1.383(5) . ?
C7 C8 1.392(5) . ?
C7 C25 1.506(5) . ?
C8 H8 0.9500 . ?
C8 C9 1.392(5) . ?
C9 C26 1.519(5) . ?
C10 H10 1.0000 . ?
C10 C11 1.523(5) . ?
C10 C18 1.535(5) . ?
C11 C12 1.391(5) . ?
C11 C16 1.386(6) . ?
C12 H12 0.9500 . ?
C12 C13 1.385(6) . ?
C13 H13 0.9500 . ?
C13 C14 1.384(7) . ?
C14 C15 1.398(6) . ?
C14 C17 1.505(6) . ?
C15 H15 0.9500 . ?
C15 C16 1.399(6) . ?
C16 H16 0.9500 . ?
C17 H17A 0.9800 . ?
C17 H17B 0.9800 . ?
C17 H17C 0.9800 . ?
C18 C19 1.391(5) . ?
C18 C23 1.388(5) . ?
C19 H19 0.9500 . ?
C19 C20 1.383(5) . ?
C20 H20 0.9500 . ?
C20 C21 1.387(6) . ?
C21 C22 1.382(6) . ?
C21 C24 1.516(5) . ?
C22 H22 0.9500 . ?
C22 C23 1.389(5) . ?
C23 H23 0.9500 . ?
C24 H24A 0.9800 . ?
C24 H24B 0.9800 . ?
C24 H24C 0.9800 . ?
C25 H25A 0.9800 . ?
C25 H25B 0.9800 . ?
C25 H25C 0.9800 . ?
C26 H26 1.0000 . ?
C26 C27 1.532(5) . ?
C26 C34 1.539(5) . ?
C27 C28 1.397(5) . ?
C27 C32 1.395(5) . ?
C28 H28 0.9500 . ?
C28 C29 1.384(5) . ?
C29 H29 0.9500 . ?
C29 C30 1.385(6) . ?
C30 C31 1.386(6) . ?
C30 C33 1.518(6) . ?
C31 H31 0.9500 . ?
C31 C32 1.388(6) . ?
C32 H32 0.9500 . ?
C33 H33A 0.9800 . ?
C33 H33B 0.9800 . ?
C33 H33C 0.9800 . ?
C34 C35 1.401(6) . ?
C34 C39 1.383(6) . ?
C35 H35 0.9500 . ?
C35 C36 1.386(6) . ?
C36 H36 0.9500 . ?
C36 C37 1.391(7) . ?
C37 C38 1.371(7) . ?
C37 C40 1.516(6) . ?
C38 H38 0.9500 . ?
C38 C39 1.393(6) . ?
C39 H39 0.9500 . ?
C40 H40A 0.9800 . ?
C40 H40B 0.9800 . ?
C40 H40C 0.9800 . ?
C41 C42 1.408(5) . ?
C41 C46 1.402(5) . ?
C42 C43 1.397(5) . ?
C42 C47 1.537(5) . ?
C43 H43 0.9500 . ?
C43 C44 1.383(5) . ?
C44 C45 1.379(5) . ?
C44 C62 1.508(5) . ?
C45 H45 0.9500 . ?
C45 C46 1.399(5) . ?
C46 C63 1.525(5) . ?
C47 H47 1.0000 . ?
C47 C48 1.527(5) . ?
C47 C55 1.533(5) . ?
C48 C49 1.397(5) . ?
C48 C53 1.381(5) . ?
C49 H49 0.9500 . ?
C49 C50 1.386(6) . ?
C50 H50 0.9500 . ?
C50 C51 1.387(6) . ?
C51 C52 1.382(6) . ?
C51 C54 1.511(6) . ?
C52 H52 0.9500 . ?
C52 C53 1.401(5) . ?
C53 H53 0.9500 . ?
C54 H54A 0.9800 . ?
C54 H54B 0.9800 . ?
C54 H54C 0.9800 . ?
C55 C56 1.379(5) . ?
C55 C60 1.382(5) . ?
C56 H56 0.9500 . ?
C56 C57 1.390(6) . ?
C57 H57 0.9500 . ?
C57 C58 1.375(6) . ?
C58 C59 1.373(6) . ?
C58 C61 1.512(6) . ?
C59 H59 0.9500 . ?
C59 C60 1.385(6) . ?
C60 H60 0.9500 . ?
C61 H61A 0.9800 . ?
C61 H61B 0.9800 . ?
C61 H61C 0.9800 . ?
C62 H62A 0.9800 . ?
C62 H62B 0.9800 . ?
C62 H62C 0.9800 . ?
C63 H63 1.0000 . ?
C63 C64 1.537(5) . ?
C63 C71 1.532(5) . ?
C64 C65 1.386(5) . ?
C64 C69 1.391(5) . ?
C65 H65 0.9500 . ?
C65 C66 1.390(5) . ?
C66 H66 0.9500 . ?
C66 C67 1.397(6) . ?
C67 C68 1.385(6) . ?
C67 C70 1.507(6) . ?
C68 H68 0.9500 . ?
C68 C69 1.395(5) . ?
C69 H69 0.9500 . ?
C70 H70A 0.9800 . ?
C70 H70B 0.9800 . ?
C70 H70C 0.9800 . ?
C71 C72 1.383(5) . ?
C71 C76 1.384(6) . ?
C72 H72 0.9500 . ?
C72 C73 1.396(6) . ?
C73 H73 0.9500 . ?
C73 C74 1.374(6) . ?
C74 C75 1.379(6) . ?
C74 C77 1.513(6) . ?
C75 H75 0.9500 . ?
C75 C76 1.399(6) . ?
C76 H76 0.9500 . ?
C77 H77A 0.9800 . ?
C77 H77B 0.9800 . ?
C77 H77C 0.9800 . ?
C78 H78A 0.9800 . ?
C78 H78B 0.9800 . ?
C78 H78C 0.9800 . ?
C79 H79A 0.9800 . ?
C79 H79B 0.9800 . ?
C79 H79C 0.9800 . ?
Pt2 Cl5 2.3040(9) . ?
Pt2 Cl6 2.2927(9) . ?
Pt2 S2 2.3412(9) . ?
Pt2 C86 1.989(3) . ?
S2 C163 1.795(4) . ?
S2 C164 1.801(4) . ?
N3 C86 1.360(4) . ?
N3 C87 1.389(4) . ?
N3 C89 1.452(4) . ?
N4 C86 1.352(4) . ?
N4 C88 1.383(4) . ?
N4 C126 1.456(4) . ?
C87 H87 0.9500 . ?
C87 C88 1.339(5) . ?
C88 H88 0.9500 . ?
C89 C90 1.394(5) . ?
C89 C94 1.408(5) . ?
C90 C91 1.393(5) . ?
C90 C95 1.534(5) . ?
C91 H91 0.9500 . ?
C91 C92 1.380(5) . ?
C92 C93 1.386(5) . ?
C92 C110 1.519(5) . ?
C93 H93 0.9500 . ?
C93 C94 1.392(5) . ?
C94 C111 1.524(5) . ?
C95 H95 1.0000 . ?
C95 C96 1.540(5) . ?
C95 C103 1.522(5) . ?
C96 C97 1.393(5) . ?
C96 C101 1.379(6) . ?
C97 H97 0.9500 . ?
C97 C98 1.382(6) . ?
C98 H98 0.9500 . ?
C98 C99 1.379(6) . ?
C99 C100 1.387(6) . ?
C99 C102 1.513(6) . ?
C100 H100 0.9500 . ?
C100 C101 1.392(6) . ?
C101 H101 0.9500 . ?
C102 H10A 0.9800 . ?
C102 H10B 0.9800 . ?
C102 H10C 0.9800 . ?
C103 C104 1.400(6) . ?
C103 C108 1.394(6) . ?
C104 H104 0.9500 . ?
C104 C105 1.390(6) . ?
C105 H105 0.9500 . ?
C105 C106 1.385(7) . ?
C106 C107 1.392(6) . ?
C106 C109 1.511(6) . ?
C107 H107 0.9500 . ?
C107 C108 1.389(6) . ?
C108 H108 0.9500 . ?
C109 H10D 0.9800 . ?
C109 H10E 0.9800 . ?
C109 H10F 0.9800 . ?
C110 H11A 0.9800 . ?
C110 H11B 0.9800 . ?
C110 H11C 0.9800 . ?
C111 H111 1.0000 . ?
C111 C112 1.531(5) . ?
C111 C119 1.529(5) . ?
C112 C113 1.385(6) . ?
C112 C117 1.396(6) . ?
C113 H113 0.9500 . ?
C113 C114 1.389(6) . ?
C114 H114 0.9500 . ?
C114 C115 1.386(7) . ?
C115 C116 1.389(6) . ?
C115 C118 1.517(6) . ?
C116 H116 0.9500 . ?
C116 C117 1.381(6) . ?
C117 H117 0.9500 . ?
C118 H11D 0.9800 . ?
C118 H11E 0.9800 . ?
C118 H11F 0.9800 . ?
C119 C120 1.397(6) . ?
C119 C124 1.387(5) . ?
C120 H120 0.9500 . ?
C120 C121 1.382(6) . ?
C121 H121 0.9500 . ?
C121 C122 1.399(6) . ?
C122 C123 1.384(6) . ?
C122 C125 1.503(6) . ?
C123 H123 0.9500 . ?
C123 C124 1.395(6) . ?
C124 H124 0.9500 . ?
C125 H12A 0.9800 . ?
C125 H12B 0.9800 . ?
C125 H12C 0.9800 . ?
C126 C127 1.395(5) . ?
C126 C131 1.401(5) . ?
C127 C128 1.392(5) . ?
C127 C132 1.527(5) . ?
C128 H128 0.9500 . ?
C128 C129 1.385(5) . ?
C129 C130 1.394(5) . ?
C129 C147 1.509(5) . ?
C130 H130 0.9500 . ?
C130 C131 1.398(5) . ?
C131 C148 1.527(5) . ?
C132 H132 1.0000 . ?
C132 C133 1.531(5) . ?
C132 C140 1.516(5) . ?
C133 C134 1.381(5) . ?
C133 C138 1.392(5) . ?
C134 H134 0.9500 . ?
C134 C135 1.395(5) . ?
C135 H135 0.9500 . ?
C135 C136 1.390(6) . ?
C136 C137 1.393(6) . ?
C136 C139 1.502(6) . ?
C137 H137 0.9500 . ?
C137 C138 1.376(6) . ?
C138 H138 0.9500 . ?
C139 H13A 0.9800 . ?
C139 H13B 0.9800 . ?
C139 H13C 0.9800 . ?
C140 C141 1.376(5) . ?
C140 C145 1.389(5) . ?
C141 H141 0.9500 . ?
C141 C142 1.395(6) . ?
C142 H142 0.9500 . ?
C142 C143 1.380(6) . ?
C143 C144 1.383(6) . ?
C143 C146 1.512(6) . ?
C144 H144 0.9500 . ?
C144 C145 1.378(6) . ?
C145 H145 0.9500 . ?
C146 H14D 0.9800 . ?
C146 H14E 0.9800 . ?
C146 H14F 0.9800 . ?
C147 H14A 0.9800 . ?
C147 H14B 0.9800 . ?
C147 H14C 0.9800 . ?
C148 H148 1.0000 . ?
C148 C149 1.535(5) . ?
C148 C156 1.531(5) . ?
C149 C150 1.381(5) . ?
C149 C154 1.399(5) . ?
C150 H150 0.9500 . ?
C150 C151 1.392(6) . ?
C151 H151 0.9500 . ?
C151 C152 1.394(6) . ?
C152 C153 1.403(6) . ?
C152 C155 1.507(6) . ?
C153 H153 0.9500 . ?
C153 C154 1.379(6) . ?
C154 H154 0.9500 . ?
C155 H15A 0.9800 . ?
C155 H15B 0.9800 . ?
C155 H15C 0.9800 . ?
C156 C157 1.393(5) . ?
C156 C161 1.384(5) . ?
C157 H157 0.9500 . ?
C157 C158 1.392(5) . ?
C158 H158 0.9500 . ?
C158 C159 1.385(6) . ?
C159 C160 1.382(6) . ?
C159 C162 1.509(6) . ?
C160 H160 0.9500 . ?
C160 C161 1.388(5) . ?
C161 H161 0.9500 . ?
C162 H16A 0.9800 . ?
C162 H16B 0.9800 . ?
C162 H16C 0.9800 . ?
C163 H16D 0.9800 . ?
C163 H16E 0.9800 . ?
C163 H16F 0.9800 . ?
C164 H16G 0.9800 . ?
C164 H16H 0.9800 . ?
C164 H16I 0.9800 . ?
C80 H80A 0.9800 . ?
C80 H80B 0.9800 . ?
C80 H80C 0.9800 . ?
C80 C81 1.448(11) . ?
C81 H81A 0.9900 . ?
C81 H81B 0.9900 . ?
C81 C82 1.467(9) . ?
C82 H82A 0.9900 . ?
C82 H82B 0.9900 . ?
C82 C83 1.415(10) . ?
C83 H83A 0.9900 . ?
C83 H83B 0.9900 . ?
C83 C84 1.491(10) . ?
C84 H84A 0.9800 . ?
C84 H84B 0.9800 . ?
C84 H84C 0.9800 . ?
Cl3A C85A 1.726(12) . ?
Cl4A C85A 1.684(11) . ?
C85A H85A 0.9900 . ?
C85A H85B 0.9900 . ?
Cl3B C85B 1.748(10) 2_666 ?
Cl3B C85B 1.748(10) . ?
Cl4B C85B 1.748(10) . ?
C85B H85C 0.9900 . ?
C85B H85D 0.9900 . ?

loop_
_geom_torsion_atom_site_label_1
_geom_torsion_atom_site_label_2
_geom_torsion_atom_site_label_3
_geom_torsion_atom_site_label_4
_geom_torsion
_geom_torsion_site_symmetry_1
_geom_torsion_site_symmetry_2
_geom_torsion_site_symmetry_3
_geom_torsion_site_symmetry_4
_geom_torsion_publ_flag
N1 C2 C3 N2 -1.5(4) . . . . ?
N1 C4 C5 C6 -178.3(3) . . . . ?
N1 C4 C5 C10 2.3(5) . . . . ?
N1 C4 C9 C8 179.4(3) . . . . ?
N1 C4 C9 C26 6.2(5) . . . . ?
N2 C41 C42 C43 -170.5(3) . . . . ?
N2 C41 C42 C47 10.7(5) . . . . ?
N2 C41 C46 C45 171.4(3) . . . . ?
N2 C41 C46 C63 -6.5(5) . . . . ?
C1 N1 C2 C3 1.5(4) . . . . ?
C1 N1 C4 C5 -106.5(4) . . . . ?
C1 N1 C4 C9 77.2(4) . . . . ?
C1 N2 C3 C2 1.1(4) . . . . ?
C1 N2 C41 C42 -116.4(4) . . . . ?
C1 N2 C41 C46 71.1(5) . . . . ?
C2 N1 C1 Pt1 175.9(2) . . . . ?
C2 N1 C1 N2 -0.8(4) . . . . ?
C2 N1 C4 C5 75.1(4) . . . . ?
C2 N1 C4 C9 -101.1(4) . . . . ?
C3 N2 C1 Pt1 -176.6(2) . . . . ?
C3 N2 C1 N1 -0.2(4) . . . . ?
C3 N2 C41 C42 66.7(4) . . . . ?
C3 N2 C41 C46 -105.7(4) . . . . ?
C4 N1 C1 Pt1 -2.6(5) . . . . ?
C4 N1 C1 N2 -179.3(3) . . . . ?
C4 N1 C2 C3 -179.9(3) . . . . ?
C4 C5 C6 C7 -0.1(5) . . . . ?
C4 C5 C10 C11 -75.4(4) . . . . ?
C4 C5 C10 C18 158.8(3) . . . . ?
C4 C9 C26 C27 -155.2(3) . . . . ?
C4 C9 C26 C34 77.9(4) . . . . ?
C5 C4 C9 C8 3.3(5) . . . . ?
C5 C4 C9 C26 -169.9(3) . . . . ?
C5 C6 C7 C8 1.2(5) . . . . ?
C5 C6 C7 C25 -179.6(3) . . . . ?
C5 C10 C11 C12 147.7(3) . . . . ?
C5 C10 C11 C16 -35.9(5) . . . . ?
C5 C10 C18 C19 92.6(4) . . . . ?
C5 C10 C18 C23 -82.7(4) . . . . ?
C6 C5 C10 C11 105.2(4) . . . . ?
C6 C5 C10 C18 -20.6(4) . . . . ?
C6 C7 C8 C9 0.0(5) . . . . ?
C7 C8 C9 C4 -2.2(5) . . . . ?
C7 C8 C9 C26 171.2(3) . . . . ?
C8 C9 C26 C27 31.7(5) . . . . ?
C8 C9 C26 C34 -95.2(4) . . . . ?
C9 C4 C5 C6 -2.2(5) . . . . ?
C9 C4 C5 C10 178.4(3) . . . . ?
C9 C26 C27 C28 84.6(4) . . . . ?
C9 C26 C27 C32 -95.3(4) . . . . ?
C9 C26 C34 C35 -168.6(3) . . . . ?
C9 C26 C34 C39 9.8(5) . . . . ?
C10 C5 C6 C7 179.3(3) . . . . ?
C10 C11 C12 C13 174.3(4) . . . . ?
C10 C11 C16 C15 -174.0(3) . . . . ?
C10 C18 C19 C20 -174.9(3) . . . . ?
C10 C18 C23 C22 174.2(3) . . . . ?
C11 C10 C18 C19 -35.0(5) . . . . ?
C11 C10 C18 C23 149.7(3) . . . . ?
C11 C12 C13 C14 0.0(7) . . . . ?
C12 C11 C16 C15 2.5(6) . . . . ?
C12 C13 C14 C15 2.1(7) . . . . ?
C12 C13 C14 C17 -178.6(4) . . . . ?
C13 C14 C15 C16 -2.0(6) . . . . ?
C14 C15 C16 C11 -0.3(6) . . . . ?
C16 C11 C12 C13 -2.3(6) . . . . ?
C17 C14 C15 C16 178.8(4) . . . . ?
C18 C10 C11 C12 -86.4(4) . . . . ?
C18 C10 C11 C16 90.0(4) . . . . ?
C18 C19 C20 C21 0.4(6) . . . . ?
C19 C18 C23 C22 -1.3(5) . . . . ?
C19 C20 C21 C22 -0.6(6) . . . . ?
C19 C20 C21 C24 179.5(4) . . . . ?
C20 C21 C22 C23 -0.3(6) . . . . ?
C21 C22 C23 C18 1.2(6) . . . . ?
C23 C18 C19 C20 0.5(5) . . . . ?
C24 C21 C22 C23 179.6(4) . . . . ?
C25 C7 C8 C9 -179.2(3) . . . . ?
C26 C27 C28 C29 179.1(3) . . . . ?
C26 C27 C32 C31 179.8(4) . . . . ?
C26 C34 C35 C36 177.5(4) . . . . ?
C26 C34 C39 C38 -176.7(4) . . . . ?
C27 C26 C34 C35 64.5(4) . . . . ?
C27 C26 C34 C39 -117.1(4) . . . . ?
C27 C28 C29 C30 0.7(6) . . . . ?
C28 C27 C32 C31 -0.1(6) . . . . ?
C28 C29 C30 C31 0.7(6) . . . . ?
C28 C29 C30 C33 -177.6(4) . . . . ?
C29 C30 C31 C32 -1.8(6) . . . . ?
C30 C31 C32 C27 1.6(6) . . . . ?
C32 C27 C28 C29 -1.0(6) . . . . ?
C33 C30 C31 C32 176.5(4) . . . . ?
C34 C26 C27 C28 -149.3(3) . . . . ?
C34 C26 C27 C32 30.8(5) . . . . ?
C34 C35 C36 C37 -1.1(7) . . . . ?
C35 C34 C39 C38 1.7(6) . . . . ?
C35 C36 C37 C38 2.3(7) . . . . ?
C35 C36 C37 C40 -176.2(4) . . . . ?
C36 C37 C38 C39 -1.5(7) . . . . ?
C37 C38 C39 C34 -0.5(7) . . . . ?
C39 C34 C35 C36 -1.0(6) . . . . ?
C40 C37 C38 C39 176.9(4) . . . . ?
C41 N2 C1 Pt1 6.3(5) . . . . ?
C41 N2 C1 N1 -177.3(3) . . . . ?
C41 N2 C3 C2 178.5(3) . . . . ?
C41 C42 C43 C44 -0.4(5) . . . . ?
C41 C42 C47 C48 -90.4(4) . . . . ?
C41 C42 C47 C55 145.2(3) . . . . ?
C41 C46 C63 C64 -139.6(3) . . . . ?
C41 C46 C63 C71 94.7(4) . . . . ?
C42 C41 C46 C45 -0.9(5) . . . . ?
C42 C41 C46 C63 -178.8(3) . . . . ?
C42 C43 C44 C45 -1.9(5) . . . . ?
C42 C43 C44 C62 178.9(4) . . . . ?
C42 C47 C48 C49 166.3(3) . . . . ?
C42 C47 C48 C53 -17.9(5) . . . . ?
C42 C47 C55 C56 -79.2(4) . . . . ?
C42 C47 C55 C60 98.7(4) . . . . ?
C43 C42 C47 C48 90.7(4) . . . . ?
C43 C42 C47 C55 -33.6(4) . . . . ?
C43 C44 C45 C46 2.9(6) . . . . ?
C44 C45 C46 C41 -1.5(5) . . . . ?
C44 C45 C46 C63 176.5(3) . . . . ?
C45 C46 C63 C64 42.5(4) . . . . ?
C45 C46 C63 C71 -83.1(4) . . . . ?
C46 C41 C42 C43 1.8(5) . . . . ?
C46 C41 C42 C47 -177.0(3) . . . . ?
C46 C63 C64 C65 74.3(4) . . . . ?
C46 C63 C64 C69 -102.6(4) . . . . ?
C46 C63 C71 C72 -165.6(3) . . . . ?
C46 C63 C71 C76 18.7(5) . . . . ?
C47 C42 C43 C44 178.5(3) . . . . ?
C47 C48 C49 C50 176.3(4) . . . . ?
C47 C48 C53 C52 -176.6(4) . . . . ?
C47 C55 C56 C57 177.9(4) . . . . ?
C47 C55 C60 C59 -178.5(4) . . . . ?
C48 C47 C55 C56 154.1(4) . . . . ?
C48 C47 C55 C60 -28.0(5) . . . . ?
C48 C49 C50 C51 0.3(7) . . . . ?
C49 C48 C53 C52 -0.8(6) . . . . ?
C49 C50 C51 C52 -0.2(7) . . . . ?
C49 C50 C51 C54 179.0(4) . . . . ?
C50 C51 C52 C53 -0.4(6) . . . . ?
C51 C52 C53 C48 0.9(6) . . . . ?
C53 C48 C49 C50 0.2(6) . . . . ?
C54 C51 C52 C53 -179.5(4) . . . . ?
C55 C47 C48 C49 -68.5(4) . . . . ?
C55 C47 C48 C53 107.3(4) . . . . ?
C55 C56 C57 C58 1.0(8) . . . . ?
C56 C55 C60 C59 -0.6(6) . . . . ?
C56 C57 C58 C59 -1.3(8) . . . . ?
C56 C57 C58 C61 178.8(5) . . . . ?
C57 C58 C59 C60 0.7(7) . . . . ?
C58 C59 C60 C55 0.3(7) . . . . ?
C60 C55 C56 C57 0.0(7) . . . . ?
C61 C58 C59 C60 -179.4(4) . . . . ?
C62 C44 C45 C46 -177.9(4) . . . . ?
C63 C64 C65 C66 -176.4(3) . . . . ?
C63 C64 C69 C68 176.2(3) . . . . ?
C63 C71 C72 C73 -175.9(3) . . . . ?
C63 C71 C76 C75 175.5(4) . . . . ?
C64 C63 C71 C72 70.3(4) . . . . ?
C64 C63 C71 C76 -105.4(4) . . . . ?
C64 C65 C66 C67 -0.4(6) . . . . ?
C65 C64 C69 C68 -0.7(6) . . . . ?
C65 C66 C67 C68 0.5(6) . . . . ?
C65 C66 C67 C70 -179.4(4) . . . . ?
C66 C67 C68 C69 -0.6(6) . . . . ?
C67 C68 C69 C64 0.8(6) . . . . ?
C69 C64 C65 C66 0.6(6) . . . . ?
C70 C67 C68 C69 179.2(4) . . . . ?
C71 C63 C64 C65 -160.0(3) . . . . ?
C71 C63 C64 C69 23.1(5) . . . . ?
C71 C72 C73 C74 0.1(6) . . . . ?
C72 C71 C76 C75 -0.2(7) . . . . ?
C72 C73 C74 C75 -0.2(7) . . . . ?
C72 C73 C74 C77 179.9(4) . . . . ?
C73 C74 C75 C76 0.1(7) . . . . ?
C74 C75 C76 C71 0.1(8) . . . . ?
C76 C71 C72 C73 0.1(6) . . . . ?
C77 C74 C75 C76 -180.0(5) . . . . ?
N3 C87 C88 N4 1.4(4) . . . . ?
N3 C89 C90 C91 179.8(3) . . . . ?
N3 C89 C90 C95 3.2(5) . . . . ?
N3 C89 C94 C93 -179.4(3) . . . . ?
N3 C89 C94 C111 -3.5(5) . . . . ?
N4 C126 C127 C128 -172.0(3) . . . . ?
N4 C126 C127 C132 7.1(5) . . . . ?
N4 C126 C131 C130 173.1(3) . . . . ?
N4 C126 C131 C148 -2.0(5) . . . . ?
C86 N3 C87 C88 -0.2(4) . . . . ?
C86 N3 C89 C90 116.4(4) . . . . ?
C86 N3 C89 C94 -67.2(5) . . . . ?
C86 N4 C88 C87 -2.1(4) . . . . ?
C86 N4 C126 C127 -79.3(4) . . . . ?
C86 N4 C126 C131 105.7(4) . . . . ?
C87 N3 C86 Pt2 175.5(2) . . . . ?
C87 N3 C86 N4 -1.1(4) . . . . ?
C87 N3 C89 C90 -64.7(5) . . . . ?
C87 N3 C89 C94 111.6(4) . . . . ?
C88 N4 C86 Pt2 -174.6(2) . . . . ?
C88 N4 C86 N3 2.0(4) . . . . ?
C88 N4 C126 C127 102.5(4) . . . . ?
C88 N4 C126 C131 -72.5(4) . . . . ?
C89 N3 C86 Pt2 -5.5(5) . . . . ?
C89 N3 C86 N4 177.9(3) . . . . ?
C89 N3 C87 C88 -179.2(3) . . . . ?
C89 C90 C91 C92 -1.8(6) . . . . ?
C89 C90 C95 C96 86.4(4) . . . . ?
C89 C90 C95 C103 -148.7(4) . . . . ?
C89 C94 C111 C112 152.9(3) . . . . ?
C89 C94 C111 C119 -78.1(4) . . . . ?
C90 C89 C94 C93 -3.1(5) . . . . ?
C90 C89 C94 C111 172.8(3) . . . . ?
C90 C91 C92 C93 -0.2(6) . . . . ?
C90 C91 C92 C110 -179.5(4) . . . . ?
C90 C95 C96 C97 -163.7(3) . . . . ?
C90 C95 C96 C101 17.2(5) . . . . ?
C90 C95 C103 C104 -89.7(4) . . . . ?
C90 C95 C103 C108 91.7(4) . . . . ?
C91 C90 C95 C96 -90.1(4) . . . . ?
C91 C90 C95 C103 34.9(5) . . . . ?
C91 C92 C93 C94 0.7(6) . . . . ?
C92 C93 C94 C89 0.9(6) . . . . ?
C92 C93 C94 C111 -175.0(4) . . . . ?
C93 C94 C111 C112 -31.4(5) . . . . ?
C93 C94 C111 C119 97.7(4) . . . . ?
C94 C89 C90 C91 3.5(5) . . . . ?
C94 C89 C90 C95 -173.1(3) . . . . ?
C94 C111 C112 C113 105.0(5) . . . . ?
C94 C111 C112 C117 -75.9(4) . . . . ?
C94 C111 C119 C120 167.9(3) . . . . ?
C94 C111 C119 C124 -10.9(5) . . . . ?
C95 C90 C91 C92 174.8(4) . . . . ?
C95 C96 C97 C98 -179.0(4) . . . . ?
C95 C96 C101 C100 179.3(4) . . . . ?
C95 C103 C104 C105 -178.5(3) . . . . ?
C95 C103 C108 C107 178.3(3) . . . . ?
C96 C95 C103 C104 36.1(5) . . . . ?
C96 C95 C103 C108 -142.5(3) . . . . ?
C96 C97 C98 C99 0.2(6) . . . . ?
C97 C96 C101 C100 0.2(6) . . . . ?
C97 C98 C99 C100 -0.9(6) . . . . ?
C97 C98 C99 C102 178.6(4) . . . . ?
C98 C99 C100 C101 1.2(6) . . . . ?
C99 C100 C101 C96 -0.9(7) . . . . ?
C101 C96 C97 C98 0.1(6) . . . . ?
C102 C99 C100 C101 -178.3(4) . . . . ?
C103 C95 C96 C97 69.6(4) . . . . ?
C103 C95 C96 C101 -109.5(4) . . . . ?
C103 C104 C105 C106 1.0(6) . . . . ?
C104 C103 C108 C107 -0.4(5) . . . . ?
C104 C105 C106 C107 -1.8(6) . . . . ?
C104 C105 C106 C109 175.9(4) . . . . ?
C105 C106 C107 C108 1.5(6) . . . . ?
C106 C107 C108 C103 -0.4(6) . . . . ?
C108 C103 C104 C105 0.1(6) . . . . ?
C109 C106 C107 C108 -176.3(4) . . . . ?
C110 C92 C93 C94 180.0(4) . . . . ?
C111 C112 C113 C114 178.7(4) . . . . ?
C111 C112 C117 C116 -178.9(4) . . . . ?
C111 C119 C120 C121 -178.8(4) . . . . ?
C111 C119 C124 C123 178.7(4) . . . . ?
C112 C111 C119 C120 -64.0(4) . . . . ?
C112 C111 C119 C124 117.2(4) . . . . ?
C112 C113 C114 C115 -0.3(8) . . . . ?
C113 C112 C117 C116 0.3(6) . . . . ?
C113 C114 C115 C116 1.2(7) . . . . ?
C113 C114 C115 C118 -178.0(5) . . . . ?
C114 C115 C116 C117 -1.4(7) . . . . ?
C115 C116 C117 C112 0.7(7) . . . . ?
C117 C112 C113 C114 -0.4(7) . . . . ?
C118 C115 C116 C117 177.9(4) . . . . ?
C119 C111 C112 C113 -23.5(5) . . . . ?
C119 C111 C112 C117 155.7(4) . . . . ?
C119 C120 C121 C122 -0.2(6) . . . . ?
C120 C119 C124 C123 -0.1(6) . . . . ?
C120 C121 C122 C123 0.3(6) . . . . ?
C120 C121 C122 C125 179.2(4) . . . . ?
C121 C122 C123 C124 -0.3(6) . . . . ?
C122 C123 C124 C119 0.2(6) . . . . ?
C124 C119 C120 C121 0.1(6) . . . . ?
C125 C122 C123 C124 -179.2(4) . . . . ?
C126 N4 C86 Pt2 7.0(5) . . . . ?
C126 N4 C86 N3 -176.4(3) . . . . ?
C126 N4 C88 C87 176.4(3) . . . . ?
C126 C127 C128 C129 -1.0(5) . . . . ?
C126 C127 C132 C133 148.7(3) . . . . ?
C126 C127 C132 C140 -80.8(4) . . . . ?
C126 C131 C148 C149 -142.3(3) . . . . ?
C126 C131 C148 C156 90.2(4) . . . . ?
C127 C126 C131 C130 -1.7(5) . . . . ?
C127 C126 C131 C148 -176.8(3) . . . . ?
C127 C128 C129 C130 -1.7(5) . . . . ?
C127 C128 C129 C147 178.1(3) . . . . ?
C127 C132 C133 C134 99.2(4) . . . . ?
C127 C132 C133 C138 -79.9(4) . . . . ?
C127 C132 C140 C141 -35.6(5) . . . . ?
C127 C132 C140 C145 144.7(3) . . . . ?
C128 C127 C132 C133 -32.2(5) . . . . ?
C128 C127 C132 C140 98.3(4) . . . . ?
C128 C129 C130 C131 2.9(5) . . . . ?
C129 C130 C131 C126 -1.2(5) . . . . ?
C129 C130 C131 C148 174.0(3) . . . . ?
C130 C131 C148 C149 42.7(4) . . . . ?
C130 C131 C148 C156 -84.8(4) . . . . ?
C131 C126 C127 C128 2.8(5) . . . . ?
C131 C126 C127 C132 -178.1(3) . . . . ?
C131 C148 C149 C150 -149.9(3) . . . . ?
C131 C148 C149 C154 37.0(5) . . . . ?
C131 C148 C156 C157 -129.5(3) . . . . ?
C131 C148 C156 C161 50.8(4) . . . . ?
C132 C127 C128 C129 179.9(3) . . . . ?
C132 C133 C134 C135 -179.0(3) . . . . ?
C132 C133 C138 C137 177.8(4) . . . . ?
C132 C140 C141 C142 179.0(4) . . . . ?
C132 C140 C145 C144 179.4(4) . . . . ?
C133 C132 C140 C141 92.7(5) . . . . ?
C133 C132 C140 C145 -87.0(4) . . . . ?
C133 C134 C135 C136 0.7(6) . . . . ?
C134 C133 C138 C137 -1.4(6) . . . . ?
C134 C135 C136 C137 0.0(6) . . . . ?
C134 C135 C136 C139 179.8(4) . . . . ?
C135 C136 C137 C138 -1.3(6) . . . . ?
C136 C137 C138 C133 2.0(6) . . . . ?
C138 C133 C134 C135 0.1(6) . . . . ?
C139 C136 C137 C138 178.8(4) . . . . ?
C140 C132 C133 C134 -29.4(5) . . . . ?
C140 C132 C133 C138 151.5(3) . . . . ?
C140 C141 C142 C143 1.8(7) . . . . ?
C141 C140 C145 C144 -0.3(6) . . . . ?
C141 C142 C143 C144 -0.5(7) . . . . ?
C141 C142 C143 C146 179.2(4) . . . . ?
C142 C143 C144 C145 -1.1(6) . . . . ?
C143 C144 C145 C140 1.5(6) . . . . ?
C145 C140 C141 C142 -1.3(6) . . . . ?
C146 C143 C144 C145 179.2(4) . . . . ?
C147 C129 C130 C131 -177.0(3) . . . . ?
C148 C149 C150 C151 -171.6(4) . . . . ?
C148 C149 C154 C153 171.5(3) . . . . ?
C148 C156 C157 C158 178.9(3) . . . . ?
C148 C156 C161 C160 -178.0(3) . . . . ?
C149 C148 C156 C157 101.3(4) . . . . ?
C149 C148 C156 C161 -78.4(4) . . . . ?
C149 C150 C151 C152 -0.1(7) . . . . ?
C150 C149 C154 C153 -1.6(6) . . . . ?
C150 C151 C152 C153 -1.6(7) . . . . ?
C150 C151 C152 C155 178.6(5) . . . . ?
C151 C152 C153 C154 1.6(7) . . . . ?
C152 C153 C154 C149 0.0(6) . . . . ?
C154 C149 C150 C151 1.7(6) . . . . ?
C155 C152 C153 C154 -178.5(4) . . . . ?
C156 C148 C149 C150 -23.9(5) . . . . ?
C156 C148 C149 C154 163.0(3) . . . . ?
C156 C157 C158 C159 -0.7(6) . . . . ?
C157 C156 C161 C160 2.3(6) . . . . ?
C157 C158 C159 C160 1.8(6) . . . . ?
C157 C158 C159 C162 -179.9(4) . . . . ?
C158 C159 C160 C161 -0.9(6) . . . . ?
C159 C160 C161 C156 -1.2(6) . . . . ?
C161 C156 C157 C158 -1.4(5) . . . . ?
C162 C159 C160 C161 -179.1(4) . . . . ?
C80 C81 C82 C83 176.3(7) . . . . ?
C81 C82 C83 C84 -176.1(6) . . . . ?
